data_4108646
loop_
_publ_author_name
'Chullikkattil P. Pradeep'
'De-Liang Long'
'Carsten Streb'
'Leroy Cronin'

_publ_section_title
;
 "Bottom-Up" Meets "Top-Down" Assembly in Nanoscale Polyoxometalate
 Clusters: Self-Assembly of [P4W52O178]24- and Disassembly to
 [P3W39O134]19-
;
_journal_name_full 'Journal of the American Chemical Society'
_journal_page_first 14946
_journal_page_last 14947
_journal_paper_doi 10.1021/ja806596j
_journal_volume 130
_journal_year 2008
_chemical_formula_moiety '24(K +), (P4 W52 O178 24-), 47(H2 O)'
_chemical_formula_sum 'H94 K24 O225 P4 W52'
_chemical_formula_weight 14317.23
_chemical_name_systematic
;
 ?
;
_space_group_IT_number 15
_symmetry_cell_setting monoclinic
_symmetry_space_group_name_Hall '-C 2yc'
_symmetry_space_group_name_H-M 'C 1 2/c 1'
_atom_sites_solution_hydrogens none
_atom_sites_solution_primary direct
_atom_sites_solution_secondary difmap
_audit_creation_method SHELXL-97
_cell_angle_alpha 90.00
_cell_angle_beta 93.304(4)
_cell_angle_gamma 90.00
_cell_formula_units_Z 4
_cell_length_a 42.9070(14)
_cell_length_b 13.2352(6)
_cell_length_c 36.6384(16)
_cell_measurement_reflns_used 8768
_cell_measurement_temperature 150(2)
_cell_measurement_theta_max 23.3
_cell_measurement_theta_min 3.12
_cell_volume 20771.7(15)
_computing_cell_refinement
;
CrysAlis RED, Oxford Diffraction Ltd.,
Version 1.171.32.15 (release 10-01-2008 CrysAlis171 .NET)
(compiled Jan 10 2008,16:37:18)
;
_computing_data_collection
;
CrysAlis CCD, Oxford Diffraction Ltd.,
Version 1.171.32.15 (release 10-01-2008 CrysAlis171 .NET)
(compiled Jan 10 2008,16:37:18)
;
_computing_data_reduction
;
CrysAlis RED, Oxford Diffraction Ltd.,
Version 1.171.32.15 (release 10-01-2008 CrysAlis171 .NET)
(compiled Jan 10 2008,16:37:18)
;
_computing_structure_refinement 'SHELXL-97 (Sheldrick, 1997)'
_computing_structure_solution 'SHELXS-97 (Sheldrick, 1997)'
_diffrn_ambient_temperature 150(2)
_diffrn_measured_fraction_theta_full 0.873
_diffrn_measured_fraction_theta_max 0.873
_diffrn_measurement_device_type 'Oxford diffraction Gemini CCD'
_diffrn_measurement_method '\w & \p scans'
_diffrn_radiation_monochromator graphite
_diffrn_radiation_source 'fine-focus sealed tube'
_diffrn_radiation_type MoK\a
_diffrn_radiation_wavelength 0.71073
_diffrn_reflns_av_R_equivalents 0.0520
_diffrn_reflns_av_sigmaI/netI 0.0664
_diffrn_reflns_limit_h_max 45
_diffrn_reflns_limit_h_min -47
_diffrn_reflns_limit_k_max 14
_diffrn_reflns_limit_k_min -14
_diffrn_reflns_limit_l_max 40
_diffrn_reflns_limit_l_min -38
_diffrn_reflns_number 43549
_diffrn_reflns_theta_full 23.32
_diffrn_reflns_theta_max 23.32
_diffrn_reflns_theta_min 3.12
_diffrn_standards_decay_% none
_exptl_absorpt_coefficient_mu 29.298
_exptl_absorpt_correction_T_max 0.192
_exptl_absorpt_correction_T_min 0.018
_exptl_absorpt_correction_type analytical
_exptl_absorpt_process_details
;
CrysAlis RED, Oxford Diffraction Ltd.,
Version 1.171.32.15 (release 10-01-2008 CrysAlis171 .NET)
(compiled Jan 10 2008,16:37:18)
Analytical numeric absorption correction using a multifaceted crystal
                        model based on expressions derived by R.C. Clark & J.S.
(Clark, R. C. & Reid, J. S. (1995). Acta Cryst. A51, 887-897)
;
_exptl_crystal_colour colourless
_exptl_crystal_density_diffrn 4.578
_exptl_crystal_density_meas ?
_exptl_crystal_description block
_exptl_crystal_F_000 25032
_exptl_crystal_size_max 0.26
_exptl_crystal_size_mid 0.19
_exptl_crystal_size_min 0.07
_refine_diff_density_max 4.11
_refine_diff_density_min -4.28
_refine_diff_density_rms 0.36
_refine_ls_extinction_coef none
_refine_ls_extinction_method none
_refine_ls_goodness_of_fit_ref 1.061
_refine_ls_hydrogen_treatment none
_refine_ls_matrix_type full
_refine_ls_number_parameters 1087
_refine_ls_number_reflns 13129
_refine_ls_number_restraints 1
_refine_ls_restrained_S_all 1.061
_refine_ls_R_factor_all 0.1021
_refine_ls_R_factor_gt 0.0640
_refine_ls_shift/su_max 0.001
_refine_ls_shift/su_mean 0.000
_refine_ls_structure_factor_coef Fsqd
_refine_ls_weighting_details 'calc w=1/[\s^2^(Fo^2^)+(0.1075P)^2^+0.0000P] where P=(Fo^2^+2Fc^2^)/3'
_refine_ls_weighting_scheme calc
_refine_ls_wR_factor_gt 0.1720
_refine_ls_wR_factor_ref 0.1863
_reflns_number_gt 8196
_reflns_number_total 13129
_reflns_threshold_expression >2sigma(I)
_cod_data_source_file ja806596j_si_001_1.cif
_cod_data_source_block compound1
_cod_depositor_comments
;
The following automatic conversions were performed:

'_exptl_crystal_density_meas' value 'none' was changed to '?' - the
value is perceived as not measured.

Automatic conversion script
Id: cif_fix_values 3008 2015-01-20 13:52:24Z robertas 
;
_cod_database_code 4108646

loop_
_symmetry_equiv_pos_as_xyz
'x, y, z'
'-x, y, -z+1/2'
'x+1/2, y+1/2, z'
'-x+1/2, y+1/2, -z+1/2'
'-x, -y, -z'
'x, -y, z-1/2'
'-x+1/2, -y+1/2, -z'
'x+1/2, -y+1/2, z-1/2'

loop_
_atom_site_label
_atom_site_type_symbol
_atom_site_fract_x
_atom_site_fract_y
_atom_site_fract_z
_atom_site_U_iso_or_equiv
_atom_site_adp_type
_atom_site_occupancy
_atom_site_symmetry_multiplicity
_atom_site_calc_flag
_atom_site_refinement_flags
W1 W 0.07322(3) -0.44679(12) 0.30943(4) 0.0621(4) Uani 1 1 d .
W2 W 0.20570(3) -0.21697(11) 0.18134(4) 0.0564(4) Uani 1 1 d .
W3 W 0.00521(3) -0.44839(11) 0.35250(4) 0.0549(4) Uani 1 1 d .
W4 W 0.04635(3) -0.56081(10) 0.43682(4) 0.0562(4) Uani 1 1 d .
W5 W 0.00119(3) -0.32664(11) 0.44337(3) 0.0509(4) Uani 1 1 d .
W6 W -0.01631(3) -0.17868(12) 0.31866(4) 0.0648(4) Uani 1 1 d .
W7 W 0.08657(3) -0.23892(10) 0.13022(4) 0.0546(4) Uani 1 1 d .
W8 W 0.05739(3) -0.17762(13) 0.26995(4) 0.0657(4) Uani 1 1 d .
W9 W 0.06567(3) -0.20708(11) 0.48198(4) 0.0578(4) Uani 1 1 d .
W10 W 0.11443(4) -0.56325(12) 0.39305(4) 0.0639(4) Uani 1 1 d .
W11 W 0.02736(3) -0.11115(11) 0.40427(4) 0.0590(4) Uani 1 1 d .
W12 W 0.09669(3) 0.04502(11) 0.13267(4) 0.0622(4) Uani 1 1 d .
W13 W 0.12972(3) -0.23567(11) 0.22582(4) 0.0596(4) Uani 1 1 d .
W14 W 0.10103(3) -0.11300(12) 0.35641(4) 0.0630(4) Uani 1 1 d .
W15 W 0.13920(3) -0.20450(12) 0.43516(4) 0.0650(4) Uani 1 1 d .
W16 W 0.16488(3) -0.22550(11) 0.09560(4) 0.0628(4) Uani 1 1 d .
W17 W 0.13770(4) 0.05250(12) 0.21983(5) 0.0764(5) Uani 1 1 d .
W18 W 0.11131(3) -0.44343(12) 0.47545(4) 0.0595(4) Uani 1 1 d .
W19 W 0.26017(4) -0.03433(16) 0.14720(5) 0.0876(6) Uani 1 1 d .
W20 W 0.14413(3) -0.33050(13) 0.35435(4) 0.0670(5) Uani 1 1 d .
W21 W 0.21925(4) -0.04330(18) 0.06169(5) 0.1019(7) Uani 1 1 d .
W22 W 0.21935(4) 0.02025(14) 0.22726(5) 0.0852(5) Uani 1 1 d .
W23 W 0.23073(4) 0.18999(13) 0.10735(6) 0.0882(6) Uani 1 1 d D
W24 W 0.13706(4) 0.00561(15) 0.05296(5) 0.0890(6) Uani 1 1 d .
W25 W 0.14707(5) 0.23384(13) 0.09957(6) 0.0998(7) Uani 1 1 d .
W26 W 0.18905(5) 0.24146(14) 0.18886(8) 0.1141(8) Uani 1 1 d D
K1 K 0.0657(2) -0.4225(7) 0.2083(3) 0.088(3) Uani 1 1 d .
K2 K 0.0388(3) -0.5677(10) 0.0335(4) 0.133(4) Uani 1 1 d .
K3 K 0.0994(3) -0.3192(10) 0.0295(4) 0.118(5) Uani 0.80 1 d P
K5' K 0.1913(5) -0.4551(15) 0.2314(9) 0.104(8) Uani 0.50 1 d P
K5 K 0.1913(8) -0.478(3) 0.2585(7) 0.144(13) Uani 0.50 1 d P
K6 K 0.1896(6) 0.4602(15) 0.0576(6) 0.114(7) Uani 0.50 1 d P
K7 K 0.0471(4) -0.0421(12) 0.0471(4) 0.109(5) Uani 0.70 1 d P
K8 K 0.0484(8) 0.131(2) 0.2147(11) 0.110(12) Uani 0.30 1 d P
K9 K 0.2480(11) -0.045(4) 0.3347(13) 0.105(19) Uani 0.20 1 d P
K10 K 0.1572(13) 0.113(3) 0.3942(12) 0.153(19) Uani 0.30 1 d P
K11 K 0.0987(12) -0.077(3) -0.0632(11) 0.149(18) Uani 0.30 1 d P
K12 K 0.2812(6) 0.231(2) 0.2146(6) 0.115(10) Uani 0.40 1 d P
K13 K -0.0133(8) -0.168(2) -0.0620(10) 0.097(11) Uani 0.30 1 d P
K14 K 0.3040(8) 0.061(3) 0.0584(10) 0.112(13) Uani 0.30 1 d P
K15 K 0.2309(10) 0.168(3) -0.0081(11) 0.135(16) Uani 0.30 1 d P
P1 P 0.1779(2) 0.0076(6) 0.1406(2) 0.052(2) Uani 1 1 d .
P2 P 0.07135(18) -0.3349(6) 0.3958(2) 0.0386(19) Uani 1 1 d .
O1 O 0.0172(6) -0.1920(15) 0.2871(5) 0.062(6) Uani 1 1 d .
O2 O -0.0032(4) -0.1894(14) 0.4277(5) 0.045(5) Uani 1 1 d .
O3 O 0.0594(5) -0.3430(15) 0.2839(6) 0.063(6) Uani 1 1 d .
O4 O 0.0668(5) -0.0835(13) 0.3862(5) 0.046(5) Uani 1 1 d .
O5 O 0.0532(5) -0.3666(15) 0.3606(5) 0.054(6) Uani 1 1 d .
O6 O 0.0144(5) -0.1657(16) 0.3586(5) 0.062(6) Uani 1 1 d .
O7 O 0.0834(5) -0.3373(15) 0.4893(5) 0.052(5) Uani 1 1 d .
O8 O 0.1941(6) -0.2668(19) 0.1347(7) 0.084(8) Uani 1 1 d .
O9 O 0.1285(5) -0.1028(16) 0.4014(6) 0.069(7) Uani 1 1 d .
O10 O 0.1022(7) 0.0134(19) 0.0828(7) 0.092(8) Uiso 1 1 d .
O11 O 0.1005(6) -0.2041(17) 0.2595(6) 0.076(7) Uiso 1 1 d .
O12 O 0.0431(6) -0.2185(15) 0.2220(6) 0.064(6) Uiso 1 1 d .
O13 O 0.0481(6) -0.2047(16) 0.1502(6) 0.074(7) Uiso 1 1 d .
O14 O 0.0507(5) -0.2721(14) 0.4211(5) 0.047(5) Uani 1 1 d .
O15 O 0.0272(5) -0.5386(15) 0.3915(5) 0.050(5) Uani 1 1 d .
O16 O -0.0321(5) -0.3534(16) 0.4631(5) 0.058(6) Uani 1 1 d .
O17 O 0.0766(5) -0.5326(15) 0.4768(5) 0.053(6) Uani 1 1 d .
O18 O -0.0220(5) -0.0494(17) 0.3124(7) 0.074(7) Uani 1 1 d .
O19 O -0.0079(5) -0.3437(14) 0.3246(5) 0.058(6) Uiso 1 1 d .
O20 O -0.0049(5) -0.3804(16) 0.3962(6) 0.064(6) Uani 1 1 d .
O21 O 0.0733(5) -0.1693(16) 0.3221(5) 0.061(6) Uani 1 1 d .
O22 O 0.1360(5) -0.3352(15) 0.4566(5) 0.057(6) Uani 1 1 d .
O23 O 0.0764(5) -0.2052(15) 0.0840(5) 0.058(6) Uani 1 1 d .
O24 O 0.1344(5) -0.1913(16) 0.3394(6) 0.068(7) Uani 1 1 d .
O25 O 0.0458(5) -0.1008(15) 0.4537(5) 0.057(6) Uani 1 1 d .
O26 O 0.1611(6) -0.2705(15) 0.3975(6) 0.063(6) Uiso 1 1 d .
O27 O 0.0221(5) -0.4514(15) 0.4550(6) 0.060(6) Uiso 1 1 d .
O28 O 0.1311(6) -0.2415(17) 0.1232(6) 0.080(7) Uiso 1 1 d .
O29 O 0.1409(6) -0.4498(15) 0.3820(6) 0.066(6) Uiso 1 1 d .
O30 O 0.1037(5) -0.1684(15) 0.4604(5) 0.058(6) Uani 1 1 d .
O31 O 0.1361(6) -0.6634(18) 0.3843(6) 0.071(7) Uani 1 1 d .
O32 O 0.1014(5) -0.2761(15) 0.3881(5) 0.055(6) Uani 1 1 d .
O33 O 0.0830(5) -0.4335(14) 0.4183(5) 0.052(5) Uani 1 1 d .
O34 O 0.0681(5) -0.1535(17) 0.5254(6) 0.068(6) Uani 1 1 d .
O35 O 0.0918(7) -0.5391(18) 0.3512(7) 0.087(9) Uani 1 1 d .
O36 O 0.1035(5) -0.2497(15) 0.1872(6) 0.062(6) Uani 1 1 d .
O37 O -0.0250(6) -0.5302(14) 0.3439(6) 0.063(6) Uani 1 1 d .
O38 O 0.1765(6) -0.3478(18) 0.3310(6) 0.080(7) Uiso 1 1 d .
O39 O 0.0563(5) -0.0530(16) 0.2628(6) 0.064(6) Uani 1 1 d .
O40 O 0.0263(5) -0.2679(15) 0.4849(5) 0.053(5) Uani 1 1 d .
O41 O 0.1083(5) 0.0051(15) 0.3370(6) 0.064(6) Uani 1 1 d .
O42 O 0.0262(5) -0.6578(18) 0.4524(6) 0.069(7) Uani 1 1 d .
O43 O 0.1678(6) -0.1517(18) 0.4608(6) 0.073(7) Uani 1 1 d .
O44 O 0.1670(7) -0.2366(19) 0.1989(7) 0.090(8) Uiso 1 1 d .
O45 O 0.2403(6) 0.0216(17) 0.2678(6) 0.077(7) Uiso 1 1 d .
O46 O 0.0832(6) -0.5261(17) 0.2762(7) 0.080(7) Uani 1 1 d .
O47 O 0.0091(6) 0.0028(17) 0.4009(7) 0.076(7) Uani 1 1 d .
O48 O 0.0810(6) -0.6294(17) 0.4154(6) 0.074(7) Uani 1 1 d .
O49 O 0.0828(7) -0.3683(15) 0.1316(6) 0.081(8) Uani 1 1 d .
O50 O 0.1310(6) -0.4705(17) 0.5151(6) 0.076(7) Uani 1 1 d .
O51 O 0.1609(5) -0.1844(17) 0.2696(6) 0.068(6) Uani 1 1 d .
O52 O 0.1110(5) -0.3786(17) 0.3226(5) 0.062(6) Uani 1 1 d .
O53 O 0.0337(7) -0.5043(18) 0.3181(7) 0.083(7) Uiso 1 1 d .
O54 O 0.1194(7) -0.0076(18) 0.0107(7) 0.083(7) Uiso 1 1 d .
O55 O 0.1302(6) -0.5338(17) 0.4444(6) 0.078(7) Uiso 1 1 d .
O56 O 0.1325(7) -0.0776(17) 0.2183(6) 0.083(8) Uani 1 1 d .
O57 O 0.0970(7) -0.0840(16) 0.1423(6) 0.079(8) Uani 1 1 d .
O58 O 0.2319(7) 0.106(2) 0.0708(7) 0.096(8) Uiso 1 1 d .
O59 O 0.1100(7) 0.0895(19) 0.1817(7) 0.091(8) Uiso 1 1 d .
O60 O 0.0593(9) 0.076(2) 0.1282(9) 0.130(12) Uiso 1 1 d .
O61 O 0.2597(8) 0.106(2) 0.1314(8) 0.104(9) Uiso 1 1 d .
O62 O 0.2983(7) -0.068(2) 0.1533(7) 0.099(9) Uiso 1 1 d .
O63 O 0.2137(8) -0.120(2) 0.2178(8) 0.118(10) Uiso 1 1 d .
O64 O 0.1359(7) -0.361(2) 0.2366(7) 0.102(9) Uiso 1 1 d .
O65 O 0.2518(9) 0.007(2) 0.1926(9) 0.121(11) Uiso 1 1 d .
O66 O 0.1952(8) 0.358(2) 0.2062(8) 0.113(10) Uiso 1 1 d .
O67 O 0.1437(9) 0.158(3) 0.0617(9) 0.132(12) Uiso 1 1 d .
O68 O 0.1423(9) -0.127(2) 0.0690(9) 0.131(11) Uiso 1 1 d .
O69 O 0.2185(11) 0.165(3) 0.2154(10) 0.161(14) Uiso 1 1 d .
O70 O 0.2525(12) 0.288(3) 0.0924(12) 0.178(16) Uiso 1 1 d .
O71 O 0.2255(8) -0.315(2) 0.2012(8) 0.117(10) Uiso 1 1 d .
O72 O 0.2519(9) -0.070(2) 0.0983(9) 0.133(12) Uiso 1 1 d .
O73 O 0.2202(7) 0.234(2) 0.1549(5) 0.107(9) Uiso 1 1 d D
O74 O 0.1548(10) 0.188(3) 0.2118(9) 0.138(12) Uiso 1 1 d .
O75 O 0.1890(9) 0.229(3) 0.0890(9) 0.134(12) Uiso 1 1 d .
O76 O 0.2091(9) 0.036(3) 0.1245(9) 0.059(10) Uiso 0.60 1 d P
O76' O 0.1769(12) -0.058(3) 0.0992(12) 0.048(13) Uiso 0.40 1 d P
O77 O 0.1516(9) 0.061(3) 0.1215(9) 0.062(10) Uiso 0.60 1 d P
O77' O 0.2056(12) -0.040(3) 0.1604(12) 0.047(13) Uiso 0.40 1 d P
O78 O 0.1731(9) -0.096(2) 0.1458(9) 0.059(10) Uiso 0.60 1 d P
O78' O 0.1475(18) -0.008(5) 0.1554(19) 0.10(2) Uiso 0.40 1 d P
O79 O 0.1796(11) 0.063(3) 0.1777(11) 0.082(12) Uiso 0.60 1 d P
O79' O 0.1877(13) 0.109(4) 0.1267(13) 0.054(14) Uiso 0.40 1 d P
O80 O 0.1820(9) 0.008(3) 0.0468(9) 0.136(12) Uiso 1 1 d .
O81 O 0.1376(8) 0.349(2) 0.0875(8) 0.121(10) Uiso 1 1 d .
O82 O 0.2388(9) -0.072(2) 0.0253(9) 0.122(11) Uiso 1 1 d .
O83 O 0.1172(7) 0.083(2) 0.2564(7) 0.100(9) Uiso 1 1 d .
O84 O 0.1137(8) 0.178(2) 0.1178(8) 0.114(10) Uiso 1 1 d .
O85 O 0.2022(11) -0.159(3) 0.0771(10) 0.158(14) Uiso 1 1 d .
O86 O 0.1622(9) -0.327(3) 0.0721(9) 0.137(12) Uiso 1 1 d .
O87 O 0.1639(9) 0.260(3) 0.1512(9) 0.135(12) Uiso 1 1 d .
O88 O 0.1791(9) 0.025(3) 0.2414(9) 0.134(12) Uiso 1 1 d .
O89 O 0.2418(10) -0.156(3) 0.1560(10) 0.145(13) Uiso 1 1 d .
O90 O 0.0000 -0.422(2) 0.2500 0.045(7) Uani 1 2 d S
O91 O 0.1516(10) -0.461(3) 0.1619(10) 0.140(12) Uiso 1 1 d .
O92 O 0.1959(15) 0.302(4) 0.4324(15) 0.104(18) Uiso 0.50 1 d P
O93 O 0.0074(11) 0.118(3) 0.1606(11) 0.061(12) Uiso 0.50 1 d P
O94 O 0.0862(10) -0.493(3) 0.0701(10) 0.049(10) Uiso 0.50 1 d P
O95 O 0.1423(10) -0.263(3) -0.0192(10) 0.057(11) Uiso 0.50 1 d P
O96 O 0.1915(12) 0.590(3) -0.0013(12) 0.076(14) Uiso 0.50 1 d P
O97 O 0.0685(13) 0.137(4) 0.2985(13) 0.080(14) Uiso 0.50 1 d P
O98 O 0.1607(14) -0.531(4) 0.2876(15) 0.096(17) Uiso 0.50 1 d P
O99 O 0.1910(14) 0.282(4) 0.0199(14) 0.097(17) Uiso 0.50 1 d P
O100 O 0.0637(18) -0.157(5) -0.0147(17) 0.13(2) Uiso 0.50 1 d P
O101 O 0.0688(13) -0.176(4) -0.1210(13) 0.087(15) Uiso 0.50 1 d P
O102 O 0.1254(13) -0.465(4) 0.0832(13) 0.085(15) Uiso 0.50 1 d P
O103 O -0.0499(15) -0.285(4) -0.0861(15) 0.102(18) Uiso 0.50 1 d P
O104 O 0.0000 -0.637(4) 0.2500 0.143(18) Uiso 1 2 d S
O105 O 0.1065(13) -0.575(4) 0.1976(14) 0.086(15) Uiso 0.50 1 d P
O106 O 0.0000 0.108(5) 0.2500 0.10(2) Uiso 0.60 2 d SP
O107 O 0.2083(15) 0.485(4) 0.1295(15) 0.101(18) Uiso 0.50 1 d P
O108 O 0.0060(16) -0.126(4) -0.0301(16) 0.102(18) Uiso 0.50 1 d P
O109 O 0.1731(16) 0.087(4) 0.4652(15) 0.106(19) Uiso 0.50 1 d P
O110 O 0.184(2) 0.207(6) 0.370(2) 0.04(2) Uiso 0.20 1 d P
O111 O 0.1951(18) -0.070(5) 0.3791(18) 0.13(2) Uiso 0.50 1 d P
O112 O 0.1722(17) 0.044(5) 0.3176(18) 0.12(2) Uiso 0.50 1 d P
O113 O 0.1209(17) 0.313(4) 0.2632(17) 0.12(2) Uiso 0.50 1 d P
O114 O 0.2267(16) 0.028(4) -0.0502(16) 0.109(19) Uiso 0.50 1 d P
O115 O -0.004(2) -0.230(6) -0.110(2) 0.13(3) Uiso 0.40 1 d P
O116 O 0.0272(18) -0.695(5) 0.3139(18) 0.13(2) Uiso 0.50 1 d P
O117 O 0.2573(17) -0.340(5) 0.1099(17) 0.12(2) Uiso 0.50 1 d P
O118 O 0.3015(15) -0.267(4) 0.1990(15) 0.108(19) Uiso 0.50 1 d P
O119 O 0.072(2) -0.707(6) 0.173(2) 0.09(3) Uiso 0.30 1 d P

loop_
_atom_site_aniso_label
_atom_site_aniso_U_11
_atom_site_aniso_U_22
_atom_site_aniso_U_33
_atom_site_aniso_U_23
_atom_site_aniso_U_13
_atom_site_aniso_U_12
W1 0.0403(9) 0.0958(11) 0.0518(8) -0.0106(8) 0.0155(7) 0.0097(8)
W2 0.0283(7) 0.0731(9) 0.0693(9) 0.0083(7) 0.0172(7) 0.0035(7)
W3 0.0382(8) 0.0800(10) 0.0474(8) -0.0138(7) 0.0115(7) -0.0071(7)
W4 0.0442(9) 0.0684(9) 0.0570(9) -0.0081(7) 0.0126(7) -0.0036(8)
W5 0.0300(8) 0.0743(9) 0.0496(8) -0.0129(7) 0.0123(6) -0.0067(7)
W6 0.0302(8) 0.1013(11) 0.0647(9) -0.0038(8) 0.0191(7) 0.0031(8)
W7 0.0298(8) 0.0669(9) 0.0687(9) 0.0056(7) 0.0164(7) 0.0001(7)
W8 0.0269(8) 0.1053(12) 0.0665(9) 0.0007(9) 0.0160(7) -0.0015(8)
W9 0.0367(8) 0.0745(9) 0.0625(9) -0.0180(7) 0.0072(7) -0.0081(7)
W10 0.0458(9) 0.0829(10) 0.0643(10) -0.0063(8) 0.0152(8) 0.0132(8)
W11 0.0335(8) 0.0724(9) 0.0723(10) -0.0065(8) 0.0131(7) -0.0008(7)
W12 0.0338(8) 0.0708(9) 0.0831(10) 0.0043(8) 0.0122(8) 0.0075(7)
W13 0.0319(8) 0.0825(10) 0.0660(9) 0.0048(8) 0.0174(7) -0.0003(7)
W14 0.0318(8) 0.0873(10) 0.0711(10) 0.0039(8) 0.0136(7) -0.0081(8)
W15 0.0308(8) 0.0947(11) 0.0697(10) -0.0013(8) 0.0041(7) -0.0125(8)
W16 0.0363(8) 0.0730(9) 0.0819(10) 0.0174(8) 0.0268(8) 0.0093(7)
W17 0.0422(9) 0.0812(11) 0.1085(13) -0.0132(10) 0.0272(9) 0.0038(8)
W18 0.0374(8) 0.0839(10) 0.0578(9) -0.0032(8) 0.0086(7) 0.0000(8)
W19 0.0293(9) 0.1498(16) 0.0857(12) 0.0105(11) 0.0192(9) -0.0003(10)
W20 0.0287(8) 0.1058(12) 0.0682(10) 0.0056(9) 0.0164(7) 0.0064(8)
W21 0.0440(10) 0.1727(19) 0.0926(13) 0.0511(13) 0.0357(10) 0.0227(12)
W22 0.0439(10) 0.1091(13) 0.1020(13) 0.0167(11) -0.0012(9) -0.0152(10)
W23 0.0503(10) 0.0858(12) 0.1295(15) 0.0316(11) 0.0133(11) -0.0139(9)
W24 0.0487(10) 0.1270(15) 0.0911(12) 0.0464(11) 0.0025(9) -0.0142(11)
W25 0.0913(15) 0.0691(11) 0.1360(17) 0.0279(11) -0.0180(13) -0.0127(11)
W26 0.0696(13) 0.0706(11) 0.199(2) 0.0032(13) -0.0194(15) -0.0110(10)
K1 0.062(6) 0.100(6) 0.100(7) 0.005(5) -0.003(5) 0.000(5)
K2 0.118(11) 0.145(10) 0.137(10) 0.004(8) 0.024(9) 0.020(9)
K3 0.082(10) 0.133(11) 0.145(11) -0.039(9) 0.052(9) -0.025(9)
K5' 0.055(13) 0.069(12) 0.19(3) 0.007(16) 0.020(18) -0.011(10)
K5 0.12(2) 0.23(4) 0.084(17) -0.022(19) 0.004(18) 0.02(2)
K6 0.106(18) 0.099(14) 0.135(18) -0.001(13) -0.008(15) -0.020(14)
K7 0.085(11) 0.121(11) 0.124(12) 0.013(9) 0.018(10) -0.018(10)
K8 0.07(2) 0.08(2) 0.18(4) -0.01(2) 0.02(2) -0.013(18)
K9 0.06(3) 0.15(4) 0.10(3) 0.08(3) 0.05(3) 0.06(3)
K10 0.19(5) 0.11(3) 0.15(3) -0.07(3) -0.06(3) 0.04(3)
K11 0.16(4) 0.18(4) 0.10(3) 0.02(3) -0.08(3) 0.04(3)
K12 0.062(16) 0.20(3) 0.086(16) -0.058(17) 0.049(14) -0.039(18)
K13 0.08(2) 0.09(2) 0.13(3) 0.07(2) 0.02(2) 0.039(18)
K14 0.06(2) 0.15(3) 0.13(3) -0.06(2) 0.05(2) -0.06(2)
K15 0.09(3) 0.15(3) 0.15(3) 0.06(3) -0.06(3) -0.04(3)
P1 0.034(5) 0.058(5) 0.066(6) 0.007(4) 0.017(5) 0.003(4)
P2 0.025(4) 0.050(5) 0.042(4) -0.004(4) 0.010(4) -0.002(4)
O1 0.083(19) 0.065(13) 0.038(12) -0.008(10) -0.006(12) -0.006(13)
O2 0.014(10) 0.069(13) 0.053(12) -0.009(10) 0.019(9) -0.001(10)
O3 0.063(16) 0.061(13) 0.067(14) 0.000(11) 0.012(13) 0.003(12)
O4 0.043(13) 0.039(11) 0.059(12) 0.003(9) 0.023(11) 0.005(10)
O5 0.027(12) 0.072(14) 0.063(13) -0.023(11) 0.000(11) -0.005(11)
O6 0.042(14) 0.088(15) 0.057(13) 0.001(12) 0.007(11) -0.003(13)
O7 0.030(12) 0.077(14) 0.050(12) -0.003(11) 0.002(10) 0.008(11)
O8 0.047(16) 0.110(19) 0.099(19) 0.016(15) 0.043(15) 0.018(15)
O9 0.029(13) 0.076(15) 0.103(18) 0.001(13) 0.016(13) -0.007(12)
O14 0.039(13) 0.072(13) 0.030(10) -0.001(10) 0.008(9) -0.007(11)
O15 0.033(12) 0.068(13) 0.052(12) -0.008(10) 0.017(10) -0.014(11)
O16 0.057(15) 0.083(15) 0.036(11) -0.012(10) 0.019(11) -0.024(13)
O17 0.045(13) 0.083(14) 0.031(11) 0.011(10) 0.004(10) 0.004(12)
O18 0.044(15) 0.080(16) 0.098(18) 0.012(14) 0.011(14) 0.021(13)
O20 0.035(13) 0.074(14) 0.082(16) 0.010(12) 0.006(12) -0.006(12)
O21 0.034(13) 0.091(16) 0.057(13) -0.021(12) 0.007(11) -0.013(12)
O22 0.028(12) 0.076(14) 0.068(14) -0.008(12) 0.001(11) 0.014(11)
O23 0.049(14) 0.065(13) 0.062(13) 0.014(11) 0.030(12) -0.001(11)
O24 0.036(13) 0.073(15) 0.094(17) 0.032(13) -0.006(13) -0.017(12)
O25 0.049(14) 0.062(13) 0.061(13) -0.026(11) 0.011(12) -0.016(12)
O30 0.046(14) 0.070(14) 0.059(13) -0.002(11) 0.003(11) -0.021(12)
O31 0.059(16) 0.098(17) 0.055(13) 0.006(12) -0.005(12) 0.006(14)
O32 0.042(13) 0.072(13) 0.052(12) -0.010(11) 0.020(11) -0.007(12)
O33 0.033(12) 0.060(13) 0.062(13) -0.008(11) -0.005(11) 0.004(11)
O34 0.039(14) 0.084(15) 0.080(16) -0.012(13) 0.007(12) -0.009(13)
O35 0.10(2) 0.082(16) 0.086(18) -0.028(14) 0.057(17) 0.002(16)
O36 0.050(15) 0.068(14) 0.067(14) 0.001(11) 0.007(12) -0.003(12)
O37 0.071(17) 0.045(12) 0.074(15) -0.029(11) 0.017(13) 0.003(12)
O39 0.055(15) 0.071(14) 0.065(14) 0.013(12) 0.000(12) -0.021(13)
O40 0.037(13) 0.066(13) 0.055(13) -0.009(10) -0.004(11) 0.011(11)
O41 0.037(13) 0.052(12) 0.104(18) 0.008(12) -0.002(13) 0.001(11)
O42 0.052(15) 0.095(17) 0.059(13) -0.013(12) -0.003(12) -0.024(14)
O43 0.058(16) 0.090(16) 0.073(15) -0.004(13) 0.015(13) -0.026(14)
O46 0.054(17) 0.085(16) 0.103(19) -0.004(14) 0.021(15) 0.011(14)
O47 0.052(16) 0.072(15) 0.105(19) -0.009(14) 0.012(15) 0.009(13)
O48 0.09(2) 0.075(15) 0.059(14) -0.020(12) 0.013(14) 0.006(15)
O49 0.12(2) 0.043(12) 0.078(16) 0.032(11) -0.014(16) -0.005(14)
O50 0.065(18) 0.085(16) 0.080(17) -0.016(13) 0.017(14) -0.008(14)
O51 0.040(14) 0.088(16) 0.073(15) 0.000(13) -0.013(12) 0.011(13)
O52 0.050(15) 0.097(16) 0.042(12) -0.009(11) 0.024(11) -0.008(13)
O56 0.11(2) 0.088(17) 0.050(14) -0.026(12) 0.007(15) -0.005(17)
O57 0.12(2) 0.063(14) 0.053(14) 0.003(11) 0.018(15) -0.006(15)
O90 0.046(19) 0.064(18) 0.025(14) 0.000 -0.004(13) 0.000

loop_
_atom_type_symbol
_atom_type_description
_atom_type_scat_dispersion_real
_atom_type_scat_dispersion_imag
_atom_type_scat_source
W W -0.8490 6.8722 'International Tables Vol C Tables 4.2.6.8 and 6.1.1.4'
K K 0.2009 0.2494 'International Tables Vol C Tables 4.2.6.8 and 6.1.1.4'
P P 0.1023 0.0942 'International Tables Vol C Tables 4.2.6.8 and 6.1.1.4'
O O 0.0106 0.0060 'International Tables Vol C Tables 4.2.6.8 and 6.1.1.4'
H H 0.0000 0.0000 'International Tables Vol C Tables 4.2.6.8 and 6.1.1.4'

loop_
_geom_angle_atom_site_label_1
_geom_angle_atom_site_label_2
_geom_angle_atom_site_label_3
_geom_angle
_geom_angle_site_symmetry_1
_geom_angle_site_symmetry_3
O46 W1 O3 101.3(11) . .
O46 W1 O52 103.4(10) . .
O3 W1 O52 91.2(10) . .
O46 W1 O53 97.9(11) . .
O3 W1 O53 97.2(11) . .
O52 W1 O53 155.0(9) . .
O46 W1 O35 93.6(10) . .
O3 W1 O35 163.7(9) . .
O52 W1 O35 78.9(10) . .
O53 W1 O35 87.1(11) . .
O46 W1 O5 167.4(10) . .
O3 W1 O5 86.8(8) . .
O52 W1 O5 85.9(7) . .
O53 W1 O5 71.2(9) . .
O35 W1 O5 79.7(8) . .
O46 W1 K1 48.9(9) . .
O3 W1 K1 52.4(7) . .
O52 W1 K1 103.7(6) . .
O53 W1 K1 100.1(8) . .
O35 W1 K1 142.4(6) . .
O5 W1 K1 137.7(5) . .
O71 W2 O44 100.5(14) . .
O71 W2 O8 102.9(13) . .
O44 W2 O8 94.1(11) . .
O71 W2 O63 98.8(14) . .
O44 W2 O63 88.9(13) . .
O8 W2 O63 157.1(12) . .
O71 W2 O89 97.1(16) . .
O44 W2 O89 162.3(13) . .
O8 W2 O89 83.7(12) . .
O63 W2 O89 86.5(14) . .
O71 W2 O78 170.6(14) . .
O44 W2 O78 77.2(12) . .
O8 W2 O78 68.3(11) . .
O63 W2 O78 90.3(13) . .
O89 W2 O78 85.7(14) . .
O71 W2 O77' 148.7(17) . .
O44 W2 O77' 105.0(14) . .
O8 W2 O77' 93.1(13) . .
O63 W2 O77' 64.3(14) . .
O89 W2 O77' 57.7(16) . .
O78 W2 O77' 39.0(14) . .
O71 W2 K5' 39.8(12) . .
O44 W2 K5' 61.8(9) . .
O8 W2 K5' 96.2(9) . .
O63 W2 K5' 105.1(10) . .
O89 W2 K5' 135.9(11) . .
O78 W2 K5' 135.3(9) . .
O77' W2 K5' 164.2(12) . .
O71 W2 K12 53.2(11) . 4_545
O44 W2 K12 73.3(9) . 4_545
O8 W2 K12 148.2(9) . 4_545
O63 W2 K12 53.9(11) . 4_545
O89 W2 K12 116.8(12) . 4_545
O78 W2 K12 133.1(9) . 4_545
O77' W2 K12 118.1(12) . 4_545
K5' W2 K12 52.0(7) . 4_545
O37 W3 O19 100.1(10) . .
O37 W3 O20 104.4(9) . .
O19 W3 O20 92.0(9) . .
O37 W3 O53 97.8(10) . .
O19 W3 O53 96.5(10) . .
O20 W3 O53 154.4(10) . .
O37 W3 O15 94.2(9) . .
O19 W3 O15 164.6(9) . .
O20 W3 O15 78.9(8) . .
O53 W3 O15 87.1(9) . .
O37 W3 O5 167.4(8) . .
O19 W3 O5 87.7(9) . .
O20 W3 O5 85.2(8) . .
O53 W3 O5 71.2(9) . .
O15 W3 O5 79.3(7) . .
O37 W3 K1 49.7(8) . 2
O19 W3 K1 50.4(7) . 2
O20 W3 K1 104.1(7) . 2
O53 W3 K1 99.8(8) . 2
O15 W3 K1 143.8(5) . 2
O5 W3 K1 136.7(5) . 2
O42 W4 O15 102.6(9) . .
O42 W4 O27 99.2(10) . .
O15 W4 O27 88.2(9) . .
O42 W4 O17 103.1(9) . .
O15 W4 O17 154.2(8) . .
O27 W4 O17 86.9(9) . .
O42 W4 O48 101.7(11) . .
O15 W4 O48 91.4(9) . .
O27 W4 O48 158.7(10) . .
O17 W4 O48 84.3(9) . .
O42 W4 O33 170.8(10) . .
O15 W4 O33 84.3(7) . .
O27 W4 O33 86.9(8) . .
O17 W4 O33 70.2(7) . .
O48 W4 O33 71.8(8) . .
O42 W4 K2 50.9(9) . 2
O15 W4 K2 82.9(6) . 2
O27 W4 K2 51.9(7) . 2
O17 W4 K2 113.2(6) . 2
O48 W4 K2 149.1(7) . 2
O33 W4 K2 137.0(5) . 2
O42 W4 K2 87.3(7) . 6_546
O15 W4 K2 133.3(6) . 6_546
O27 W4 K2 45.1(7) . 6_546
O17 W4 K2 47.6(6) . 6_546
O48 W4 K2 131.7(7) . 6_546
O33 W4 K2 92.3(5) . 6_546
K2 W4 K2 68.4(3) 2 6_546
O16 W5 O20 103.9(9) . .
O16 W5 O2 105.0(9) . .
O20 W5 O2 94.5(8) . .
O16 W5 O27 97.0(10) . .
O20 W5 O27 85.2(9) . .
O2 W5 O27 157.3(8) . .
O16 W5 O40 101.1(9) . .
O20 W5 O40 154.5(9) . .
O2 W5 O40 84.1(8) . .
O27 W5 O40 86.6(9) . .
O16 W5 O14 172.6(8) . .
O20 W5 O14 83.1(8) . .
O2 W5 O14 71.9(7) . .
O27 W5 O14 85.6(8) . .
O40 W5 O14 72.1(7) . .
O16 W5 K2 46.3(8) . 2
O20 W5 K2 81.0(6) . 2
O2 W5 K2 147.1(6) . 2
O27 W5 K2 55.2(7) . 2
O40 W5 K2 113.4(6) . 2
O14 W5 K2 138.6(5) . 2
O16 W5 K2 83.1(8) . 6_546
O20 W5 K2 133.0(7) . 6_546
O2 W5 K2 129.1(6) . 6_546
O27 W5 K2 47.9(6) . 6_546
O40 W5 K2 45.5(6) . 6_546
O14 W5 K2 93.7(5) . 6_546
K2 W5 K2 70.8(3) 2 6_546
O18 W6 O13 99.2(10) . 2
O18 W6 O12 95.4(10) . 2
O13 W6 O12 89.9(10) 2 2
O18 W6 O1 96.7(10) . .
O13 W6 O1 164.0(9) 2 .
O12 W6 O1 86.7(9) 2 .
O18 W6 O6 95.6(11) . .
O13 W6 O6 92.6(10) 2 .
O12 W6 O6 168.1(9) 2 .
O1 W6 O6 87.8(9) . .
O18 W6 O19 177.6(9) . .
O13 W6 O19 83.0(9) 2 .
O12 W6 O19 83.8(8) 2 .
O1 W6 O19 81.1(8) . .
O6 W6 O19 85.0(9) . .
O18 W6 K1 134.4(8) . 2
O13 W6 K1 66.5(7) 2 2
O12 W6 K1 44.6(6) 2 2
O1 W6 K1 100.7(6) . 2
O6 W6 K1 126.7(7) . 2
O19 W6 K1 45.9(6) . 2
O49 W7 O23 105.1(10) . .
O49 W7 O13 98.1(12) . .
O23 W7 O13 97.9(10) . .
O49 W7 O28 94.7(12) . .
O23 W7 O28 93.8(10) . .
O13 W7 O28 159.8(10) . .
O49 W7 O57 165.1(10) . .
O23 W7 O57 89.6(9) . .
O13 W7 O57 82.4(10) . .
O28 W7 O57 81.3(10) . .
O49 W7 O36 86.2(9) . .
O23 W7 O36 168.2(9) . .
O13 W7 O36 83.9(9) . .
O28 W7 O36 81.4(9) . .
O57 W7 O36 79.1(8) . .
O49 W7 K1 48.1(8) . .
O23 W7 K1 143.2(7) . .
O13 W7 K1 67.9(7) . .
O28 W7 K1 110.8(7) . .
O57 W7 K1 120.0(6) . .
O36 W7 K1 48.1(6) . .
O49 W7 K3 77.1(8) . .
O23 W7 K3 37.8(7) . .
O13 W7 K3 127.0(7) . .
O28 W7 K3 71.2(7) . .
O57 W7 K3 114.6(6) . .
O36 W7 K3 146.2(6) . .
K1 W7 K3 125.0(2) . .
O39 W8 O1 97.8(10) . .
O39 W8 O12 97.6(10) . .
O1 W8 O12 91.5(9) . .
O39 W8 O11 99.5(10) . .
O1 W8 O11 161.9(9) . .
O12 W8 O11 91.5(10) . .
O39 W8 O21 95.7(10) . .
O1 W8 O21 87.4(8) . .
O12 W8 O21 166.7(9) . .
O11 W8 O21 85.6(9) . .
O39 W8 O3 175.9(9) . .
O1 W8 O3 81.3(9) . .
O12 W8 O3 86.5(8) . .
O11 W8 O3 81.1(9) . .
O21 W8 O3 80.2(9) . .
O39 W8 K1 135.9(7) . .
O1 W8 K1 102.8(6) . .
O12 W8 K1 43.9(7) . .
O11 W8 K1 67.9(7) . .
O21 W8 K1 123.5(7) . .
O3 W8 K1 48.1(5) . .
O34 W9 O40 97.4(9) . .
O34 W9 O7 103.8(10) . .
O40 W9 O7 87.5(8) . .
O34 W9 O25 101.4(9) . .
O40 W9 O25 88.5(9) . .
O7 W9 O25 154.8(8) . .
O34 W9 O30 105.0(9) . .
O40 W9 O30 157.5(8) . .
O7 W9 O30 87.6(9) . .
O25 W9 O30 86.7(9) . .
O34 W9 O14 168.0(9) . .
O40 W9 O14 73.3(7) . .
O7 W9 O14 83.8(7) . .
O25 W9 O14 71.3(7) . .
O30 W9 O14 84.4(7) . .
O34 W9 K2 82.4(8) . 6_546
O40 W9 K2 47.7(6) . 6_546
O7 W9 K2 48.5(6) . 6_546
O25 W9 K2 135.8(7) . 6_546
O30 W9 K2 135.4(7) . 6_546
O14 W9 K2 96.2(5) . 6_546
O34 W9 K13 41.5(8) . 2
O40 W9 K13 56.4(7) . 2
O7 W9 K13 105.3(8) . 2
O25 W9 K13 93.0(8) . 2
O30 W9 K13 145.8(7) . 2
O14 W9 K13 127.8(7) . 2
K2 W9 K13 60.8(5) 6_546 2
O31 W10 O35 105.0(10) . .
O31 W10 O48 99.3(10) . .
O35 W10 O48 93.8(11) . .
O31 W10 O29 103.6(11) . .
O35 W10 O29 88.8(10) . .
O48 W10 O29 155.5(9) . .
O31 W10 O55 100.0(10) . .
O35 W10 O55 154.8(10) . .
O48 W10 O55 84.7(10) . .
O29 W10 O55 82.8(9) . .
O31 W10 O33 168.0(9) . .
O35 W10 O33 85.0(8) . .
O48 W10 O33 73.1(8) . .
O29 W10 O33 82.9(8) . .
O55 W10 O33 70.5(9) . .
O47 W11 O6 99.5(11) . .
O47 W11 O4 102.7(10) . .
O6 W11 O4 89.2(9) . .
O47 W11 O2 100.9(10) . .
O6 W11 O2 91.0(8) . .
O4 W11 O2 156.0(8) . .
O47 W11 O25 99.6(10) . .
O6 W11 O25 160.7(9) . .
O4 W11 O25 89.3(9) . .
O2 W11 O25 82.7(8) . .
O47 W11 O14 169.1(9) . .
O6 W11 O14 89.1(8) . .
O4 W11 O14 83.9(7) . .
O2 W11 O14 72.1(7) . .
O25 W11 O14 71.5(7) . .
O47 W11 K7 55.5(8) . 2
O6 W11 K7 107.1(7) . 2
O4 W11 K7 154.0(6) . 2
O2 W11 K7 46.6(6) . 2
O25 W11 K7 81.8(7) . 2
O14 W11 K7 115.7(5) . 2
O47 W11 K11 79.2(11) . 6_556
O6 W11 K11 132.5(9) . 6_556
O4 W11 K11 46.4(9) . 6_556
O2 W11 K11 136.3(8) . 6_556
O25 W11 K11 54.8(8) . 6_556
O14 W11 K11 99.8(8) . 6_556
K7 W11 K11 110.4(8) 2 6_556
O60 W12 O57 105.0(15) . .
O60 W12 O10 97.6(15) . .
O57 W12 O10 88.7(10) . .
O60 W12 O59 104.4(14) . .
O57 W12 O59 96.4(11) . .
O10 W12 O59 155.2(12) . .
O60 W12 O84 97.0(15) . .
O57 W12 O84 157.1(13) . .
O10 W12 O84 82.2(12) . .
O59 W12 O84 83.8(11) . .
O60 W12 O78' 165(2) . .
O57 W12 O78' 69.3(19) . .
O10 W12 O78' 96.2(18) . .
O59 W12 O78' 63.5(18) . .
O84 W12 O78' 90.8(19) . .
O60 W12 O77 155.1(14) . .
O57 W12 O77 97.2(13) . .
O10 W12 O77 71.4(12) . .
O59 W12 O77 83.8(12) . .
O84 W12 O77 60.0(13) . .
O78' W12 O77 37.8(18) . .
O60 W12 K7 60.5(12) . .
O57 W12 K7 82.4(9) . .
O10 W12 K7 41.2(9) . .
O59 W12 K7 163.5(9) . .
O84 W12 K7 103.6(9) . .
O78' W12 K7 130.0(16) . .
O77 W12 K7 112.6(9) . .
O60 W12 K8 56.8(13) . .
O57 W12 K8 97.4(9) . .
O10 W12 K8 154.4(11) . .
O59 W12 K8 48.9(10) . .
O84 W12 K8 99.8(10) . .
O78' W12 K8 109.3(17) . .
O77 W12 K8 131.8(10) . .
K7 W12 K8 114.8(6) . .
O64 W13 O36 99.6(12) . .
O64 W13 O11 99.5(12) . .
O36 W13 O11 97.5(10) . .
O64 W13 O44 89.4(13) . .
O36 W13 O44 95.7(11) . .
O11 W13 O44 162.5(11) . .
O64 W13 O56 166.8(13) . .
O36 W13 O56 92.1(10) . .
O11 W13 O56 84.8(10) . .
O44 W13 O56 83.4(11) . .
O64 W13 O51 92.9(12) . .
O36 W13 O51 167.4(9) . .
O11 W13 O51 81.3(10) . .
O44 W13 O51 83.3(10) . .
O56 W13 O51 75.3(9) . .
O64 W13 K1 60.2(11) . .
O36 W13 K1 50.4(7) . .
O11 W13 K1 75.2(8) . .
O44 W13 K1 122.2(8) . .
O56 W13 K1 132.9(8) . .
O51 W13 K1 139.8(6) . .
O64 W13 K5' 34.9(11) . .
O36 W13 K5' 111.1(8) . .
O11 W13 K5' 127.6(8) . .
O44 W13 K5' 56.3(8) . .
O56 W13 K5' 134.2(9) . .
O51 W13 K5' 78.8(7) . .
K1 W13 K5' 90.3(3) . .
O41 W14 O21 101.9(10) . .
O41 W14 O24 101.4(9) . .
O21 W14 O24 91.5(9) . .
O41 W14 O4 102.0(9) . .
O21 W14 O4 89.1(9) . .
O24 W14 O4 155.9(8) . .
O41 W14 O9 99.6(10) . .
O21 W14 O9 158.5(9) . .
O24 W14 O9 83.4(9) . .
O4 W14 O9 87.2(9) . .
O41 W14 O32 169.0(9) . .
O21 W14 O32 87.3(9) . .
O24 W14 O32 72.0(7) . .
O4 W14 O32 83.9(7) . .
O9 W14 O32 71.2(8) . .
O41 W14 K11 75.1(10) . 6_556
O21 W14 K11 137.5(10) . 6_556
O24 W14 K11 130.9(10) . 6_556
O4 W14 K11 51.9(10) . 6_556
O9 W14 K11 50.4(9) . 6_556
O32 W14 K11 102.2(8) . 6_556
O41 W14 K10 50.3(10) . .
O21 W14 K10 152.2(9) . .
O24 W14 K10 94.0(10) . .
O4 W14 K10 96.7(9) . .
O9 W14 K10 49.3(9) . .
O32 W14 K10 120.3(8) . .
K11 W14 K10 45.6(10) 6_556 .
O43 W15 O9 102.5(11) . .
O43 W15 O30 102.0(10) . .
O9 W15 O30 88.2(9) . .
O43 W15 O22 102.6(10) . .
O9 W15 O22 155.0(9) . .
O30 W15 O22 87.0(8) . .
O43 W15 O26 102.8(11) . .
O9 W15 O26 87.9(9) . .
O30 W15 O26 155.2(9) . .
O22 W15 O26 86.2(8) . .
O43 W15 O32 170.6(8) . .
O9 W15 O32 72.0(8) . .
O30 W15 O32 85.6(7) . .
O22 W15 O32 83.2(8) . .
O26 W15 O32 69.9(8) . .
O43 W15 K14 82.2(11) . 4_545
O9 W15 K14 137.3(8) . 4_545
O30 W15 K14 133.0(8) . 4_545
O22 W15 K14 47.2(7) . 4_545
O26 W15 K14 50.2(8) . 4_545
O32 W15 K14 96.8(8) . 4_545
O43 W15 K11 84.8(10) . 6_556
O9 W15 K11 43.0(9) . 6_556
O30 W15 K11 53.9(9) . 6_556
O22 W15 K11 140.8(9) . 6_556
O26 W15 K11 130.2(9) . 6_556
O32 W15 K11 95.5(7) . 6_556
K14 W15 K11 166.4(9) 4_545 6_556
O86 W16 O28 99.5(15) . .
O86 W16 O68 106.5(16) . .
O28 W16 O68 88.0(14) . .
O86 W16 O8 100.8(15) . .
O28 W16 O8 93.3(10) . .
O68 W16 O8 152.0(13) . .
O86 W16 O85 103.1(17) . .
O28 W16 O85 157.4(13) . .
O68 W16 O85 85.1(16) . .
O8 W16 O85 83.0(13) . .
O86 W16 O76' 149.2(17) . .
O28 W16 O76' 105.4(14) . .
O68 W16 O76' 57.4(16) . .
O8 W16 O76' 95.6(15) . .
O85 W16 O76' 53.1(16) . .
O86 W16 O78 165.3(15) . .
O28 W16 O78 76.0(11) . .
O68 W16 O78 87.5(13) . .
O8 W16 O78 65.9(11) . .
O85 W16 O78 82.2(14) . .
O76' W16 O78 43.6(14) . .
O86 W16 K3 49.8(14) . .
O28 W16 K3 74.6(8) . .
O68 W16 K3 63.4(11) . .
O8 W16 K3 143.6(8) . .
O85 W16 K3 120.5(12) . .
O76' W16 K3 120.7(13) . .
O78 W16 K3 138.8(9) . .
O83 W17 O56 100.8(12) . .
O83 W17 O59 101.1(13) . .
O56 W17 O59 99.4(12) . .
O83 W17 O88 103.2(15) . .
O56 W17 O88 86.5(14) . .
O59 W17 O88 153.4(13) . .
O83 W17 O74 96.9(14) . .
O56 W17 O74 161.4(14) . .
O59 W17 O74 82.7(14) . .
O88 W17 O74 83.9(15) . .
O83 W17 O79 157.5(14) . .
O56 W17 O79 97.6(12) . .
O59 W17 O79 88.4(13) . .
O88 W17 O79 65.0(15) . .
O74 W17 O79 63.9(14) . .
O83 W17 K8 55.2(12) . .
O56 W17 K8 97.8(11) . .
O59 W17 K8 46.9(10) . .
O88 W17 K8 158.4(12) . .
O74 W17 K8 96.9(13) . .
O79 W17 K8 134.5(12) . .
O50 W18 O55 100.2(11) . .
O50 W18 O17 101.6(10) . .
O55 W18 O17 89.2(10) . .
O50 W18 O22 102.0(10) . .
O55 W18 O22 89.5(9) . .
O17 W18 O22 156.2(8) . .
O50 W18 O7 102.5(10) . .
O55 W18 O7 157.3(10) . .
O17 W18 O7 86.9(9) . .
O22 W18 O7 85.2(8) . .
O50 W18 O33 170.9(9) . .
O55 W18 O33 73.4(9) . .
O17 W18 O33 72.2(7) . .
O22 W18 O33 84.7(8) . .
O7 W18 O33 84.1(7) . .
O50 W18 K3 56.2(8) . 6_546
O55 W18 K3 82.1(7) . 6_546
O17 W18 K3 48.6(6) . 6_546
O22 W18 K3 154.2(6) . 6_546
O7 W18 K3 111.3(6) . 6_546
O33 W18 K3 115.7(5) . 6_546
O50 W18 K2 85.0(8) . 6_546
O55 W18 K2 138.6(8) . 6_546
O17 W18 K2 49.8(6) . 6_546
O22 W18 K2 130.0(6) . 6_546
O7 W18 K2 45.4(6) . 6_546
O33 W18 K2 95.5(5) . 6_546
K3 W18 K2 66.7(3) 6_546 6_546
O50 W18 K14 81.1(10) . 4_545
O55 W18 K14 51.0(10) . 4_545
O17 W18 K14 139.5(9) . 4_545
O22 W18 K14 48.5(8) . 4_545
O7 W18 K14 132.5(8) . 4_545
O33 W18 K14 99.1(7) . 4_545
K3 W18 K14 109.6(5) 6_546 4_545
K2 W18 K14 164.9(6) 6_546 4_545
O62 W19 O65 101.5(15) . .
O62 W19 O89 99.5(16) . .
O65 W19 O89 89.8(15) . .
O62 W19 O72 100.8(15) . .
O65 W19 O72 157.4(17) . .
O89 W19 O72 83.4(15) . .
O62 W19 O61 106.6(13) . .
O65 W19 O61 89.1(13) . .
O89 W19 O61 153.6(16) . .
O72 W19 O61 87.6(13) . .
O62 W19 O77' 154.4(14) . .
O65 W19 O77' 65.2(16) . .
O89 W19 O77' 60.4(16) . .
O72 W19 O77' 92.9(16) . .
O61 W19 O77' 95.5(14) . .
O62 W19 O76 165.6(12) . .
O65 W19 O76 88.6(14) . .
O89 W19 O76 90.6(15) . .
O72 W19 O76 70.0(14) . .
O61 W19 O76 63.0(12) . .
O77' W19 O76 39.9(13) . .
O62 W19 K5 59.1(11) . 4
O65 W19 K5 43.0(13) . 4
O89 W19 K5 102.7(13) . 4
O72 W19 K5 159.5(13) . 4
O61 W19 K5 94.4(10) . 4
O77' W19 K5 107.2(12) . 4
O76 W19 K5 128.7(10) . 4
O62 W19 K14 72.5(11) . .
O65 W19 K14 140.4(11) . .
O89 W19 K14 129.7(12) . .
O72 W19 K14 51.7(12) . .
O61 W19 K14 57.5(10) . .
O77' W19 K14 132.0(12) . .
O76 W19 K14 93.2(10) . .
K5 W19 K14 113.2(7) 4 .
O38 W20 O26 101.2(11) . .
O38 W20 O29 104.3(11) . .
O26 W20 O29 86.5(9) . .
O38 W20 O52 104.6(10) . .
O26 W20 O52 154.2(9) . .
O29 W20 O52 88.5(10) . .
O38 W20 O24 98.8(10) . .
O26 W20 O24 84.5(9) . .
O29 W20 O24 156.4(10) . .
O52 W20 O24 90.3(10) . .
O38 W20 O32 170.0(9) . .
O26 W20 O32 73.1(9) . .
O29 W20 O32 83.8(8) . .
O52 W20 O32 81.2(8) . .
O24 W20 O32 72.7(8) . .
O38 W20 K14 85.5(9) . 4_545
O26 W20 K14 47.0(9) . 4_545
O29 W20 K14 48.1(9) . 4_545
O52 W20 K14 136.3(9) . 4_545
O24 W20 K14 130.7(9) . 4_545
O32 W20 K14 95.9(6) . 4_545
O82 W21 O80 109.0(16) . .
O82 W21 O85 106.8(16) . .
O80 W21 O85 92.5(18) . .
O82 W21 O72 97.9(16) . .
O80 W21 O72 152.4(15) . .
O85 W21 O72 85.3(17) . .
O82 W21 O58 102.2(13) . .
O80 W21 O58 84.7(14) . .
O85 W21 O58 150.1(14) . .
O72 W21 O58 83.7(13) . .
O82 W21 O76' 153.5(16) . .
O80 W21 O76' 60.2(16) . .
O85 W21 O76' 53.4(16) . .
O72 W21 O76' 97.6(16) . .
O58 W21 O76' 100.8(13) . .
O82 W21 K15 62.8(13) . .
O80 W21 K15 70.7(13) . .
O85 W21 K15 153.9(14) . .
O72 W21 K15 118.9(12) . .
O58 W21 K15 50.9(10) . .
O76' W21 K15 125.7(13) . .
O82 W21 K14 62.7(13) . .
O80 W21 K14 132.4(13) . .
O85 W21 K14 135.0(16) . .
O72 W21 K14 56.1(12) . .
O58 W21 K14 55.4(10) . .
O76' W21 K14 143.3(13) . .
K15 W21 K14 64.2(9) . .
O45 W22 O88 102.3(14) . .
O45 W22 O63 103.1(12) . .
O88 W22 O63 88.4(15) . .
O45 W22 O65 102.0(13) . .
O88 W22 O65 155.5(16) . .
O63 W22 O65 83.2(14) . .
O45 W22 O69 100.7(14) . .
O88 W22 O69 91.4(17) . .
O63 W22 O69 155.6(15) . .
O65 W22 O69 87.0(15) . .
O45 W22 O79 161.5(12) . .
O88 W22 O79 65.2(15) . .
O63 W22 O79 90.6(13) . .
O65 W22 O79 91.8(14) . .
O69 W22 O79 67.4(15) . .
O45 W22 K5 53.4(9) . 4
O88 W22 K5 155.7(12) . 4
O63 W22 K5 98.3(12) . 4
O65 W22 K5 48.8(11) . 4
O69 W22 K5 91.8(15) . 4
O79 W22 K5 137.5(11) . 4
O45 W22 K12 76.4(9) . .
O88 W22 K12 132.0(11) . .
O63 W22 K12 139.3(11) . .
O65 W22 K12 57.9(10) . .
O69 W22 K12 43.9(14) . .
O79 W22 K12 101.3(11) . .
K5 W22 K12 48.1(7) 4 .
O45 W22 K5' 39.4(10) . 4
O88 W22 K5' 141.1(12) . 4
O63 W22 K5' 104.7(11) . 4
O65 W22 K5' 63.5(11) . 4
O69 W22 K5' 90.6(14) . 4
O79 W22 K5' 148.3(11) . 4
K5 W22 K5' 14.8(4) 4 4
K12 W22 K5' 49.6(6) . 4
O70 W23 O58 101.4(17) . .
O70 W23 O61 104.3(19) . .
O58 W23 O61 86.3(13) . .
O70 W23 O73 102.7(16) . .
O58 W23 O73 155.9(12) . .
O61 W23 O73 86.5(12) . .
O70 W23 O75 101.4(19) . .
O58 W23 O75 88.2(14) . .
O61 W23 O75 154.3(14) . .
O73 W23 O75 88.5(14) . .
O70 W23 O79' 157(2) . .
O58 W23 O79' 89.9(15) . .
O61 W23 O79' 95.8(16) . .
O73 W23 O79' 68.0(15) . .
O75 W23 O79' 59.1(16) . .
O70 W23 O76 168.9(18) . .
O58 W23 O76 71.5(12) . .
O61 W23 O76 67.3(13) . .
O73 W23 O76 84.5(12) . .
O75 W23 O76 87.1(14) . .
O79' W23 O76 33.5(14) . .
O70 W23 K14 74.3(16) . .
O58 W23 K14 48.6(11) . .
O61 W23 K14 56.3(11) . .
O73 W23 K14 139.0(11) . .
O75 W23 K14 132.5(11) . .
O79' W23 K14 126.6(13) . .
O76 W23 K14 94.7(10) . .
O54 W24 O68 103.3(13) . .
O54 W24 O10 101.8(12) . .
O68 W24 O10 87.4(14) . .
O54 W24 O80 106.8(14) . .
O68 W24 O80 87.2(15) . .
O10 W24 O80 151.4(13) . .
O54 W24 O67 107.1(13) . .
O68 W24 O67 149.6(14) . .
O10 W24 O67 87.9(13) . .
O80 W24 O67 82.7(15) . .
O54 W24 O76' 147.5(14) . .
O68 W24 O76' 53.2(15) . .
O10 W24 O76' 99.2(14) . .
O80 W24 O76' 55.9(15) . .
O67 W24 O76' 98.1(15) . .
O54 W24 K7 62.8(9) . .
O68 W24 K7 88.0(12) . .
O10 W24 K7 40.0(9) . .
O80 W24 K7 167.1(10) . .
O67 W24 K7 107.1(11) . .
O76' W24 K7 128.5(11) . .
O81 W25 O67 108.7(16) . .
O81 W25 O84 107.4(16) . .
O67 W25 O84 91.6(16) . .
O81 W25 O75 102.0(16) . .
O67 W25 O75 81.3(17) . .
O84 W25 O75 150.6(14) . .
O81 W25 O87 99.3(14) . .
O67 W25 O87 150.6(15) . .
O84 W25 O87 88.4(14) . .
O75 W25 O87 84.4(15) . .
O81 W25 O77 169.5(16) . .
O67 W25 O77 73.6(14) . .
O84 W25 O77 62.1(13) . .
O75 W25 O77 88.5(14) . .
O87 W25 O77 80.5(13) . .
O81 W25 K6 44.5(13) . .
O67 W25 K6 98.7(12) . .
O84 W25 K6 151.8(11) . .
O75 W25 K6 57.5(11) . .
O87 W25 K6 95.0(10) . .
O77 W25 K6 146.1(10) . .
O66 W26 O87 104.4(15) . .
O66 W26 O69 102.5(16) . .
O87 W26 O69 151.4(16) . .
O66 W26 O74 106.7(15) . .
O87 W26 O74 86.6(16) . .
O69 W26 O74 94.9(17) . .
O66 W26 O73 101.2(14) . .
O87 W26 O73 85.1(15) . .
O69 W26 O73 80.3(16) . .
O74 W26 O73 152.0(14) . .
O66 W26 O79 167.4(14) . .
O87 W26 O79 85.1(15) . .
O69 W26 O79 69.9(16) . .
O74 W26 O79 65.0(15) . .
O73 W26 O79 87.6(13) . .
O66 W26 K12 79.1(12) . .
O87 W26 K12 139.3(13) . .
O69 W26 K12 39.3(14) . .
O74 W26 K12 132.0(12) . .
O73 W26 K12 54.9(10) . .
O79 W26 K12 99.2(12) . .
O66 W26 K9 49.2(12) . 4
O87 W26 K9 97.1(15) . 4
O69 W26 K9 93.0(16) . 4
O74 W26 K9 155.9(12) . 4
O73 W26 K9 52.0(10) . 4
O79 W26 K9 138.9(12) . 4
K12 W26 K9 54.0(10) . 4
O105 K1 O37 84.7(12) . 2
O105 K1 O19 138.9(12) . 2
O37 K1 O19 55.3(6) 2 2
O105 K1 O46 68.6(12) . .
O37 K1 O46 116.8(7) 2 .
O19 K1 O46 134.5(7) 2 .
O105 K1 O12 159.2(13) . .
O37 K1 O12 112.1(7) 2 .
O19 K1 O12 56.8(6) 2 .
O46 K1 O12 111.1(7) . .
O105 K1 O36 99.9(12) . .
O37 K1 O36 122.2(6) 2 .
O19 K1 O36 94.7(6) 2 .
O46 K1 O36 118.4(7) . .
O12 K1 O36 61.2(6) . .
O105 K1 O3 119.3(12) . .
O37 K1 O3 134.6(7) 2 .
O19 K1 O3 97.9(7) 2 .
O46 K1 O3 53.5(6) . .
O12 K1 O3 57.7(6) . .
O36 K1 O3 92.9(6) . .
O105 K1 O49 81.4(12) . .
O37 K1 O49 70.9(6) 2 .
O19 K1 O49 77.0(7) 2 .
O46 K1 O49 147.4(8) . .
O12 K1 O49 92.4(6) . .
O36 K1 O49 53.4(6) . .
O3 K1 O49 144.6(6) . .
O105 K1 O64 68.8(13) . .
O37 K1 O64 148.6(7) 2 .
O19 K1 O64 143.5(7) 2 .
O46 K1 O64 69.8(7) . .
O12 K1 O64 91.3(7) . .
O36 K1 O64 50.9(7) . .
O3 K1 O64 75.3(7) . .
O49 K1 O64 88.1(8) . .
O105 K1 O90 130.3(12) . .
O37 K1 O90 78.8(5) 2 .
O19 K1 O90 56.9(5) 2 .
O46 K1 O90 77.8(6) . .
O12 K1 O90 67.4(7) . .
O36 K1 O90 128.5(7) . .
O3 K1 O90 56.0(5) . .
O49 K1 O90 133.7(6) . .
O64 K1 O90 131.2(6) . .
O105 K1 W3 111.1(12) . 2
O37 K1 W3 26.7(4) 2 2
O19 K1 W3 28.6(4) 2 2
O46 K1 W3 129.7(6) . 2
O12 K1 W3 85.4(5) . 2
O36 K1 W3 111.3(5) . 2
O3 K1 W3 118.5(5) . 2
O49 K1 W3 72.4(6) . 2
O64 K1 W3 160.0(6) . 2
O90 K1 W3 65.16(18) . 2
O105 K1 W1 93.4(11) . .
O37 K1 W1 129.1(5) 2 .
O19 K1 W1 118.0(5) 2 .
O46 K1 W1 25.9(5) . .
O12 K1 W1 85.3(5) . .
O36 K1 W1 108.2(5) . .
O3 K1 W1 27.6(4) . .
O49 K1 W1 159.0(6) . .
O64 K1 W1 71.1(5) . .
O90 K1 W1 64.11(17) . .
W3 K1 W1 128.1(3) 2 .
O94 K2 O103 78.8(15) . 5_545
O94 K2 O40 137.4(11) . 6_545
O103 K2 O40 85.3(13) 5_545 6_545
O94 K2 O16 71.0(10) . 2
O103 K2 O16 133.1(13) 5_545 2
O40 K2 O16 140.6(7) 6_545 2
O94 K2 O7 85.9(10) . 6_545
O103 K2 O7 89.5(13) 5_545 6_545
O40 K2 O7 54.5(6) 6_545 6_545
O16 K2 O7 122.2(7) 2 6_545
O94 K2 O27 128.3(10) . 6_545
O103 K2 O27 140.2(13) 5_545 6_545
O40 K2 O27 54.9(6) 6_545 6_545
O16 K2 O27 86.5(6) 2 6_545
O7 K2 O27 67.5(6) 6_545 6_545
O94 K2 O17 75.5(10) . 6_545
O103 K2 O17 135.5(15) 5_545 6_545
O40 K2 O17 89.7(6) 6_545 6_545
O16 K2 O17 69.6(6) 2 6_545
O7 K2 O17 53.2(6) 6_545 6_545
O27 K2 O17 53.0(6) 6_545 6_545
O94 K2 O27 112.9(10) . 2
O103 K2 O27 111.7(14) 5_545 2
O40 K2 O27 109.7(7) 6_545 2
O16 K2 O27 53.8(6) 2 2
O7 K2 O27 153.5(8) 6_545 2
O27 K2 O27 86.0(7) 6_545 2
O17 K2 O27 111.6(7) 6_545 2
O94 K2 O42 138.8(10) . 2
O103 K2 O42 74.6(14) 5_545 2
O40 K2 O42 70.8(7) 6_545 2
O16 K2 O42 106.3(7) 2 2
O7 K2 O42 124.1(7) 6_545 2
O27 K2 O42 91.4(7) 6_545 2
O17 K2 O42 143.9(7) 6_545 2
O27 K2 O42 52.6(6) 2 2
O94 K2 W5 85.1(9) . 2
O103 K2 W5 120.4(12) 5_545 2
O40 K2 W5 136.2(6) 6_545 2
O16 K2 W5 25.1(4) 2 2
O7 K2 W5 146.2(6) 6_545 2
O27 K2 W5 93.4(5) 6_545 2
O17 K2 W5 93.0(5) 6_545 2
O27 K2 W5 30.7(4) 2 2
O42 K2 W5 82.0(5) 2 2
O94 K2 W9 108.1(9) . 6_545
O103 K2 W9 75.3(12) 5_545 6_545
O40 K2 W9 29.3(4) 6_545 6_545
O16 K2 W9 148.0(5) 2 6_545
O7 K2 W9 29.7(4) 6_545 6_545
O27 K2 W9 68.9(5) 6_545 6_545
O17 K2 W9 79.1(5) 6_545 6_545
O27 K2 W9 139.0(6) 2 6_545
O42 K2 W9 94.8(5) 2 6_545
W5 K2 W9 162.0(4) 2 6_545
O94 K2 K13 116.0(11) . 5_545
O103 K2 K13 37.5(14) 5_545 5_545
O40 K2 K13 54.8(7) 6_545 5_545
O16 K2 K13 150.0(7) 2 5_545
O7 K2 K13 87.9(7) 6_545 5_545
O27 K2 K13 106.7(8) 6_545 5_545
O17 K2 K13 139.7(7) 6_545 5_545
O27 K2 K13 99.3(7) 2 5_545
O42 K2 K13 48.0(6) 2 5_545
W5 K2 K13 125.2(6) 2 5_545
W9 K2 K13 60.7(5) 6_545 5_545
O23 K3 O95 127.5(10) . .
O23 K3 O94 88.5(9) . .
O95 K3 O94 136.9(13) . .
O23 K3 O17 137.9(8) . 6_545
O95 K3 O17 88.0(10) . 6_545
O94 K3 O17 74.1(9) . 6_545
O23 K3 O102 90.6(11) . .
O95 K3 O102 111.9(15) . .
O94 K3 O102 35.7(13) . .
O17 K3 O102 96.0(12) 6_545 .
O23 K3 O16 67.7(7) . 2
O95 K3 O16 143.2(11) . 2
O94 K3 O16 66.3(10) . 2
O17 K3 O16 70.2(6) 6_545 2
O102 K3 O16 100.0(12) . 2
O23 K3 O86 89.4(9) . .
O95 K3 O86 74.6(11) . .
O94 K3 O86 84.3(12) . .
O17 K3 O86 125.3(9) 6_545 .
O102 K3 O86 48.7(13) . .
O16 K3 O86 142.3(9) 2 .
O23 K3 O100 78.9(13) . .
O95 K3 O100 78.4(16) . .
O94 K3 O100 138.2(17) . .
O17 K3 O100 89.0(14) 6_545 .
O102 K3 O100 168.6(16) . .
O16 K3 O100 72.1(15) 2 .
O86 K3 O100 134.5(15) . .
O23 K3 O50 141.8(8) . 6_545
O95 K3 O50 79.7(10) . 6_545
O94 K3 O50 57.9(9) . 6_545
O17 K3 O50 54.6(7) 6_545 6_545
O102 K3 O50 51.8(11) . 6_545
O16 K3 O50 108.2(7) 2 6_545
O86 K3 O50 71.2(9) . 6_545
O100 K3 O50 137.8(14) . 6_545
O23 K3 O68 59.1(8) . .
O95 K3 O68 72.9(11) . .
O94 K3 O68 120.3(11) . .
O17 K3 O68 161.0(8) 6_545 .
O102 K3 O68 91.6(12) . .
O16 K3 O68 125.6(8) 2 .
O86 K3 O68 50.6(9) . .
O100 K3 O68 86.8(15) . .
O50 K3 O68 120.1(9) 6_545 .
O23 K3 W18 155.7(6) . 6_545
O95 K3 W18 76.7(8) . 6_545
O94 K3 W18 68.5(8) . 6_545
O17 K3 W18 29.7(4) 6_545 6_545
O102 K3 W18 75.3(10) . 6_545
O16 K3 W18 94.8(5) 2 6_545
O86 K3 W18 95.7(7) . 6_545
O100 K3 W18 112.8(13) . 6_545
O50 K3 W18 26.2(5) 6_545 6_545
O68 K3 W18 139.4(7) . 6_545
O23 K3 W16 68.8(6) . .
O95 K3 W16 80.0(9) . .
O94 K3 W16 95.4(9) . .
O17 K3 W16 148.9(7) 6_545 .
O102 K3 W16 63.1(11) . .
O16 K3 W16 132.9(6) 2 .
O86 K3 W16 23.7(7) . .
O100 K3 W16 116.0(13) . .
O50 K3 W16 94.8(6) 6_545 .
O68 K3 W16 29.2(6) . .
W18 K3 W16 119.2(4) 6_545 .
K5 K5' O71 130(3) . .
K5 K5' O66 93(3) . 1_545
O71 K5' O66 117.6(14) . 1_545
K5 K5' O98 30(3) . .
O71 K5' O98 152.4(17) . .
O66 K5' O98 87.7(14) 1_545 .
K5 K5' O64 91(3) . .
O71 K5' O64 102.5(12) . .
O66 K5' O64 122.0(13) 1_545 .
O98 K5' O64 69.5(15) . .
K5 K5' O45 91(3) . 4_545
O71 K5' O45 60.2(10) . 4_545
O66 K5' O45 79.9(10) 1_545 4_545
O98 K5' O45 118.7(17) . 4_545
O64 K5' O45 157.9(11) . 4_545
K5 K5' O91 141(3) . .
O71 K5' O91 87.9(13) . .
O66 K5' O91 74.0(12) 1_545 .
O98 K5' O91 111.3(16) . .
O64 K5' O91 67.1(11) . .
O45 K5' O91 121.7(13) 4_545 .
K5 K5' O44 126(3) . .
O71 K5' O44 53.2(10) . .
O66 K5' O44 136.4(14) 1_545 .
O98 K5' O44 116.6(15) . .
O64 K5' O44 49.8(8) . .
O45 K5' O44 113.0(9) 4_545 .
O91 K5' O44 63.7(10) . .
K5 K5' K12 71(3) . 4_545
O71 K5' K12 62.8(8) . 4_545
O66 K5' K12 150.5(13) 1_545 4_545
O98 K5' K12 89.7(15) . 4_545
O64 K5' K12 84.2(9) . 4_545
O45 K5' K12 75.7(8) 4_545 4_545
O91 K5' K12 133.6(11) . 4_545
O44 K5' K12 69.9(7) . 4_545
K5 K5' W2 137(3) . .
O71 K5' W2 24.1(8) . .
O66 K5' W2 127.2(12) 1_545 .
O98 K5' W2 142.6(14) . .
O64 K5' W2 79.3(8) . .
O45 K5' W2 84.3(7) 4_545 .
O91 K5' W2 72.7(9) . .
O44 K5' W2 29.5(5) . .
K12 K5' W2 66.5(5) 4_545 .
K5 K5' K9 123(3) . 4_545
O71 K5' K9 62.7(11) . 4_545
O66 K5' K9 55.6(11) 1_545 4_545
O98 K5' K9 137.9(16) . 4_545
O64 K5' K9 144.9(16) . 4_545
O45 K5' K9 42.6(9) 4_545 4_545
O91 K5' K9 80.1(13) . 4_545
O44 K5' K9 104.8(13) . 4_545
K12 K5' K9 111.8(9) 4_545 4_545
W2 K5' K9 79.2(10) . 4_545
K5 K5' W13 103(3) . .
O71 K5' W13 81.2(9) . .
O66 K5' W13 136.8(12) 1_545 .
O98 K5' W13 87.7(13) . .
O64 K5' W13 21.4(6) . .
O45 K5' W13 138.1(8) 4_545 .
O91 K5' W13 67.9(8) . .
O44 K5' W13 29.4(5) . .
K12 K5' W13 72.4(6) 4_545 .
W2 K5' W13 58.5(3) . .
K9 K5' W13 132.4(12) 4_545 .
K5' K5 O98 134(4) . .
K5' K5 O66 66(2) . 1_545
O98 K5 O66 99(2) . 1_545
K5' K5 O64 68(2) . .
O98 K5 O64 77(2) . .
O66 K5 O64 107.2(13) 1_545 .
K5' K5 O65 124(3) . 4_545
O98 K5 O65 102(2) . 4_545
O66 K5 O65 105.9(14) 1_545 4_545
O64 K5 O65 146.6(14) . 4_545
K5' K5 O45 70(2) . 4_545
O98 K5 O45 151(2) . 4_545
O66 K5 O45 73.0(10) 1_545 4_545
O64 K5 O45 132.6(14) . 4_545
O65 K5 O45 55.3(10) 4_545 4_545
K5' K5 K12 91(3) . 4_545
O98 K5 K12 114(2) . 4_545
O66 K5 K12 146.0(14) 1_545 4_545
O64 K5 K12 84.3(12) . 4_545
O65 K5 K12 65.5(10) 4_545 4_545
O45 K5 K12 75.9(10) 4_545 4_545
K5' K5 O38 129(3) . .
O98 K5 O38 63.8(18) . .
O66 K5 O38 162.5(16) 1_545 .
O64 K5 O38 75.3(10) . .
O65 K5 O38 74.5(10) 4_545 .
O45 K5 O38 118.6(12) 4_545 .
K12 K5 O38 50.7(7) 4_545 .
K5' K5 O71 37(2) . .
O98 K5 O71 158(2) . .
O66 K5 O71 91.5(11) 1_545 .
O64 K5 O71 82.2(12) . .
O65 K5 O71 92.6(13) 4_545 .
O45 K5 O71 50.8(9) 4_545 .
K12 K5 O71 57.7(9) 4_545 .
O38 K5 O71 106.0(12) . .
K5' K5 W22 94(3) . 4_545
O98 K5 W22 130(2) . 4_545
O66 K5 W22 89.5(10) 1_545 4_545
O64 K5 W22 146.3(14) . 4_545
O65 K5 W22 29.8(7) 4_545 4_545
O45 K5 W22 25.6(5) 4_545 4_545
K12 K5 W22 66.9(8) 4_545 4_545
O38 K5 W22 97.6(9) . 4_545
O71 K5 W22 68.0(9) . 4_545
K5' K5 W19 148(3) . 4_545
O98 K5 W19 78(2) . 4_545
O66 K5 W19 112.6(12) 1_545 4_545
O64 K5 W19 135.4(10) . 4_545
O65 K5 W19 24.7(7) 4_545 4_545
O45 K5 W19 79.4(8) 4_545 4_545
K12 K5 W19 74.1(7) 4_545 4_545
O38 K5 W19 60.7(6) . 4_545
O71 K5 W19 115.4(11) . 4_545
W22 K5 W19 54.2(4) 4_545 4_545
K5' K5 K9 46(2) . 4_545
O98 K5 K9 145(2) . 4_545
O66 K5 K9 45.3(9) 1_545 4_545
O64 K5 K9 113.2(12) . 4_545
O65 K5 K9 87.3(12) 4_545 4_545
O45 K5 K9 34.4(8) 4_545 4_545
K12 K5 K9 100.7(11) 4_545 4_545
O38 K5 K9 150.4(13) . 4_545
O71 K5 K9 50.7(9) . 4_545
W22 K5 K9 59.0(8) 4_545 4_545
W19 K5 K9 108.9(11) 4_545 4_545
O107 K6 O99 125.4(18) . .
O107 K6 O96 131.1(17) . .
O99 K6 O96 98.1(16) . .
O107 K6 O50 135.5(17) . 6
O99 K6 O50 79.2(15) . 6
O96 K6 O50 67.2(13) . 6
O107 K6 O81 83.6(15) . .
O99 K6 O81 78.2(14) . .
O96 K6 O81 131.3(16) . .
O50 K6 O81 64.3(9) 6 .
O107 K6 O86 79.5(14) . 1_565
O99 K6 O86 152.4(17) . 1_565
O96 K6 O86 66.3(12) . 1_565
O50 K6 O86 73.9(10) 6 1_565
O81 K6 O86 94.9(12) . 1_565
O107 K6 O102 83.5(17) . 1_565
O99 K6 O102 118.1(18) . 1_565
O96 K6 O102 95.9(16) . 1_565
O50 K6 O102 52.4(11) 6 1_565
O81 K6 O102 49.1(12) . 1_565
O86 K6 O102 46.5(12) 1_565 1_565
O107 K6 O75 77.5(14) . .
O99 K6 O75 51.0(13) . .
O96 K6 O75 149.1(14) . .
O50 K6 O75 102.1(10) 6 .
O81 K6 O75 51.6(10) . .
O86 K6 O75 141.0(12) 1_565 .
O102 K6 O75 99.6(13) 1_565 .
O107 K6 W25 80.2(13) . .
O99 K6 W25 63.7(12) . .
O96 K6 W25 145.8(13) . .
O50 K6 W25 80.5(7) 6 .
O81 K6 W25 22.9(7) . .
O86 K6 W25 116.2(10) 1_565 .
O102 K6 W25 71.5(10) 1_565 .
O75 K6 W25 28.7(7) . .
O107 K6 K14 159.0(16) . 7
O99 K6 K14 55.9(13) . 7
O96 K6 K14 42.2(11) . 7
O50 K6 K14 64.6(8) 6 7
O81 K6 K14 115.6(10) . 7
O86 K6 K14 105.9(10) 1_565 7
O102 K6 K14 115.2(13) 1_565 7
O75 K6 K14 106.9(9) . 7
W25 K6 K14 113.8(7) . 7
O107 K6 K15 105.0(16) . 7
O99 K6 K15 53.6(14) . 7
O96 K6 K15 81.8(13) . 7
O50 K6 K15 118.6(10) 6 7
O81 K6 K15 126.7(10) . 7
O86 K6 K15 138.3(11) 1_565 7
O102 K6 K15 170.5(13) 1_565 7
O75 K6 K15 78.6(9) . 7
W25 K6 K15 105.4(7) . 7
K14 K6 K15 57.2(8) 7 7
O107 K6 K9 19.6(14) . 4
O99 K6 K9 112.9(15) . 4
O96 K6 K9 129.1(14) . 4
O50 K6 K9 154.5(10) 6 4
O81 K6 K9 95.1(10) . 4
O86 K6 K9 94.2(10) 1_565 4
O102 K6 K9 103.0(12) 1_565 4
O75 K6 K9 72.8(10) . 4
W25 K6 K9 85.1(7) . 4
K14 K6 K9 140.9(9) 7 4
K15 K6 K9 85.5(8) 7 4
O10 K7 O23 67.9(8) . .
O10 K7 O100 105.9(17) . .
O23 K7 O100 81.1(15) . .
O10 K7 O34 67.2(8) . 6
O23 K7 O34 133.4(9) . 6
O100 K7 O34 99.5(15) . 6
O10 K7 O2 126.0(9) . 2
O23 K7 O2 67.1(6) . 2
O100 K7 O2 95.1(15) . 2
O34 K7 O2 156.3(9) 6 2
O10 K7 K13 94.2(10) . 5
O23 K7 K13 141.4(9) . 5
O100 K7 K13 137.4(16) . 5
O34 K7 K13 54.3(7) 6 5
O2 K7 K13 102.7(8) 2 5
O10 K7 O47 108.9(9) . 2
O23 K7 O47 100.8(7) . 2
O100 K7 O47 143.1(17) . 2
O34 K7 O47 104.9(8) 6 2
O2 K7 O47 54.0(6) 2 2
K13 K7 O47 51.3(7) 5 2
O10 K7 O108 119.3(14) . 5
O23 K7 O108 156.6(12) . 5
O100 K7 O108 115.0(18) . 5
O34 K7 O108 63.5(12) 6 5
O2 K7 O108 93.4(12) 2 5
K13 K7 O108 27.0(11) 5 5
O47 K7 O108 56.0(11) 2 5
O10 K7 O60 50.8(9) . .
O23 K7 O60 83.7(8) . .
O100 K7 O60 156.0(18) . .
O34 K7 O60 77.9(8) 6 .
O2 K7 O60 95.9(8) 2 .
K13 K7 O60 59.7(9) 5 .
O47 K7 O60 58.4(8) 2 .
O108 K7 O60 85.5(13) 5 .
O10 K7 O108 150.4(13) . .
O23 K7 O108 110.1(11) . .
O100 K7 O108 46.6(18) . .
O34 K7 O108 102.6(11) 6 .
O2 K7 O108 74.5(11) 2 .
K13 K7 O108 101.9(13) 5 .
O47 K7 O108 100.5(12) 2 .
O108 K7 O108 74.9(16) 5 .
O60 K7 O108 157.4(13) . .
O10 K7 W11 124.0(7) . 2
O23 K7 W11 87.5(5) . 2
O100 K7 W11 119.4(15) . 2
O34 K7 W11 128.6(7) 6 2
O2 K7 W11 28.7(4) 2 2
K13 K7 W11 74.4(6) 5 2
O47 K7 W11 25.8(4) 2 2
O108 K7 W11 69.9(11) 5 2
O60 K7 W11 78.1(7) . 2
O108 K7 W11 84.5(11) . 2
O10 K7 W12 27.3(6) . .
O23 K7 W12 68.1(6) . .
O100 K7 W12 130.7(16) . .
O34 K7 W12 77.8(6) 6 .
O2 K7 W12 106.3(6) 2 .
K13 K7 W12 80.6(8) 5 .
O47 K7 W12 82.0(6) 2 .
O108 K7 W12 107.6(12) 5 .
O60 K7 W12 25.3(7) . .
O108 K7 W12 177.3(11) . .
W11 K7 W12 97.4(3) 2 .
O106 K8 O93 80.8(14) . .
O106 K8 O18 75.5(16) . 2
O93 K8 O18 55.1(12) . 2
O106 K8 O119 134(3) . 1_565
O93 K8 O119 84(2) . 1_565
O18 K8 O119 127(2) 2 1_565
O106 K8 O39 70.8(15) . .
O93 K8 O39 116.4(15) . .
O18 K8 O39 63.0(9) 2 .
O119 K8 O39 153(2) 1_565 .
O106 K8 O59 161(2) . .
O93 K8 O59 104.7(17) . .
O18 K8 O59 92.7(12) 2 .
O119 K8 O59 65(2) 1_565 .
O39 K8 O59 90.8(11) . .
O106 K8 O97 72.0(14) . .
O93 K8 O97 152.8(19) . .
O18 K8 O97 116.7(15) 2 .
O119 K8 O97 115(2) 1_565 .
O39 K8 O97 55.6(12) . .
O59 K8 O97 101.4(16) . .
O106 K8 O83 118.6(16) . .
O93 K8 O83 153.3(17) . .
O18 K8 O83 109.2(12) 2 .
O119 K8 O83 93(2) 1_565 .
O39 K8 O83 60.4(9) . .
O59 K8 O83 51.0(9) . .
O97 K8 O83 50.7(12) . .
O106 K8 O60 128.9(16) . .
O93 K8 O60 51.5(14) . .
O18 K8 O60 63.2(11) 2 .
O119 K8 O60 65.2(19) 1_565 .
O39 K8 O60 111.3(12) . .
O59 K8 O60 53.3(10) . .
O97 K8 O60 153.5(17) . .
O83 K8 O60 103.2(13) . .
O106 K8 W12 147.5(16) . .
O93 K8 W12 76.0(13) . .
O18 K8 W12 72.5(9) 2 .
O119 K8 W12 65.7(18) 1_565 .
O39 K8 W12 99.5(9) . .
O59 K8 W12 29.1(6) . .
O97 K8 W12 129.0(14) . .
O83 K8 W12 78.5(9) . .
O60 K8 W12 24.7(7) . .
O106 K8 W17 139.8(16) . .
O93 K8 W17 129.3(16) . .
O18 K8 W17 99.3(10) 2 .
O119 K8 W17 81(2) 1_565 .
O39 K8 W17 71.5(9) . .
O59 K8 W17 26.5(6) . .
O97 K8 W17 75.6(13) . .
O83 K8 W17 24.9(5) . .
O60 K8 W17 78.4(10) . .
W12 K8 W17 53.6(5) . .
O106 K8 K8 7.0(16) . 2
O93 K8 K8 81.2(14) . 2
O18 K8 K8 81.5(9) 2 2
O119 K8 K8 127(2) 1_565 2
O39 K8 K8 76.6(9) . 2
O59 K8 K8 167.4(12) . 2
O97 K8 K8 71.7(14) . 2
O83 K8 K8 120.4(15) . 2
O60 K8 K8 131.3(15) . 2
W12 K8 K8 152.3(12) . 2
W17 K8 K8 143.3(14) . 2
O107 K9 O45 123(2) 4_545 .
O107 K9 O111 110(3) 4_545 .
O45 K9 O111 121(2) . .
O107 K9 O66 73.4(19) 4_545 4_545
O45 K9 O66 75.8(13) . 4_545
O111 K9 O66 149(2) . 4_545
O107 K9 O73 76.2(18) 4_545 4_545
O45 K9 O73 116.3(19) . 4_545
O111 K9 O73 99.8(18) . 4_545
O66 K9 O73 50.5(9) 4_545 4_545
O107 K9 O117 66(2) 4_545 4
O45 K9 O117 106.6(19) . 4
O111 K9 O117 71(2) . 4
O66 K9 O117 133(2) 4_545 4
O73 K9 O117 134(2) 4_545 4
O107 K9 K12 133(2) 4_545 4_545
O45 K9 K12 77.7(16) . 4_545
O111 K9 K12 85.9(19) . 4_545
O66 K9 K12 71.9(13) 4_545 4_545
O73 K9 K12 57.0(12) 4_545 4_545
O117 K9 K12 155.3(18) 4 4_545
O107 K9 K5' 75.1(19) 4_545 4
O45 K9 K5' 50.0(10) . 4
O111 K9 K5' 167(2) . 4
O66 K9 K5' 43.1(8) 4_545 4
O73 K9 K5' 93.2(10) 4_545 4
O117 K9 K5' 101.7(18) 4 4
K12 K9 K5' 99.4(12) 4_545 4
O107 K9 W26 72.8(17) 4_545 4_545
O45 K9 W26 94.8(13) . 4_545
O111 K9 W26 126.7(19) . 4_545
O66 K9 W26 23.3(6) 4_545 4_545
O73 K9 W26 27.2(4) 4_545 4_545
O117 K9 W26 139(2) 4 4_545
K12 K9 W26 62.6(9) 4_545 4_545
K5' K9 W26 66.2(7) 4 4_545
O107 K9 K5 84.8(18) 4_545 4
O45 K9 K5 42.9(9) . 4
O111 K9 K5 163(2) . 4
O66 K9 K5 40.1(8) 4_545 4
O73 K9 K5 90.4(10) 4_545 4
O117 K9 K5 111.1(17) 4 4
K12 K9 K5 88.8(11) 4_545 4
K5' K9 K5 11.1(6) 4 4
W26 K9 K5 63.3(7) 4_545 4
O107 K9 K6 23.8(15) 4_545 4_545
O45 K9 K6 146.2(19) . 4_545
O111 K9 K6 87.4(18) . 4_545
O66 K9 K6 89.2(12) 4_545 4_545
O73 K9 K6 72.2(10) 4_545 4_545
O117 K9 K6 62.3(15) 4 4_545
K12 K9 K6 126.6(11) 4_545 4_545
K5' K9 K6 98.8(13) 4 4_545
W26 K9 K6 80.3(8) 4_545 4_545
K5 K9 K6 108.2(11) 4 4_545
O107 K9 K10 108(2) 4_545 .
O45 K9 K10 102.1(13) . .
O111 K9 K10 31.7(15) . .
O66 K9 K10 177.8(15) 4_545 .
O73 K9 K10 130.9(12) 4_545 .
O117 K9 K10 47.9(14) 4 .
K12 K9 K10 107.4(12) 4_545 .
K5' K9 K10 135.7(13) 4 .
W26 K9 K10 158.1(12) 4_545 .
K5 K9 K10 138.2(12) 4 .
K6 K9 K10 92.8(10) 4_545 .
O110 K10 O109 114(3) . .
O110 K10 O111 95(3) . .
O109 K10 O111 88(2) . .
O110 K10 O112 67(3) . .
O109 K10 O112 143(2) . .
O111 K10 O112 56.1(19) . .
O110 K10 K11 149(3) . 6_556
O109 K10 K11 70(2) . 6_556
O111 K10 K11 116(2) . 6_556
O112 K10 K11 130(2) . 6_556
O110 K10 O31 61(3) . 1_565
O109 K10 O31 107.1(16) . 1_565
O111 K10 O31 155(3) . 1_565
O112 K10 O31 104.7(19) . 1_565
K11 K10 O31 88.0(16) 6_556 1_565
O110 K10 O9 150(3) . .
O109 K10 O9 82.9(19) . .
O111 K10 O9 59.8(16) . .
O112 K10 O9 84.8(15) . .
K11 K10 O9 58.5(14) 6_556 .
O31 K10 O9 140(2) 1_565 .
O110 K10 O41 111(3) . .
O109 K10 O41 134(2) . .
O111 K10 O41 82.1(16) . .
O112 K10 O41 55.4(15) . .
K11 K10 O41 74.9(14) 6_556 .
O31 K10 O41 99.9(14) 1_565 .
O9 K10 O41 53.4(9) . .
O110 K10 O92 54(3) . .
O109 K10 O92 65.8(17) . .
O111 K10 O92 115(2) . .
O112 K10 O92 120(2) . .
K11 K10 O92 108.1(17) 6_556 .
O31 K10 O92 57.2(13) 1_565 .
O9 K10 O92 148.7(18) . .
O41 K10 O92 156.2(18) . .
O110 K10 W14 132(3) . .
O109 K10 W14 110(2) . .
O111 K10 W14 70.0(16) . .
O112 K10 W14 67.4(15) . .
K11 K10 W14 64.5(12) 6_556 .
O31 K10 W14 120.1(15) 1_565 .
O9 K10 W14 28.6(6) . .
O41 K10 W14 24.8(5) . .
O92 K10 W14 173(2) . .
O110 K10 K9 65(3) . .
O109 K10 K9 102.0(19) . .
O111 K10 K9 30.5(15) . .
O112 K10 K9 42.9(17) . .
K11 K10 K9 146.5(15) 6_556 .
O31 K10 K9 124.9(17) 1_565 .
O9 K10 K9 88.6(11) . .
O41 K10 K9 91.5(12) . .
O92 K10 K9 96.7(18) . .
W14 K10 K9 90.4(9) . .
O100 K11 O101 94(2) . .
O100 K11 O54 69.9(18) . .
O101 K11 O54 164(2) . .
O100 K11 O9 152(2) . 6
O101 K11 O9 103.6(17) . 6
O54 K11 O9 92.0(15) . 6
O100 K11 K10 143(2) . 6
O101 K11 K10 83.9(19) . 6
O54 K11 K10 107.7(17) . 6
O9 K11 K10 61.7(13) 6 6
O100 K11 O4 116(2) . 6
O101 K11 O4 72.1(13) . 6
O54 K11 O4 115.9(16) . 6
O9 K11 O4 52.1(9) 6 6
K10 K11 O4 98.5(15) 6 6
O100 K11 O109 111(2) . 6
O101 K11 O109 129(2) . 6
O54 K11 O109 59.2(13) . 6
O9 K11 O109 74.9(16) 6 6
K10 K11 O109 49.5(15) 6 6
O4 K11 O109 127(2) 6 6
O100 K11 O25 75(2) . 6
O101 K11 O25 100.7(17) . 6
O54 K11 O25 77.4(12) . 6
O9 K11 O25 80.4(11) 6 6
K10 K11 O25 141.7(17) 6 6
O4 K11 O25 49.2(8) 6 6
O109 K11 O25 128.4(18) 6 6
O100 K11 O30 104(2) . 6
O101 K11 O30 132.7(16) . 6
O54 K11 O30 56.7(10) . 6
O9 K11 O30 47.9(9) 6 6
K10 K11 O30 103.8(17) 6 6
O4 K11 O30 60.6(9) 6 6
O109 K11 O30 84.8(15) 6 6
O25 K11 O30 46.2(8) 6 6
O100 K11 W14 145(2) . 6
O101 K11 W14 75.8(13) . 6
O54 K11 W14 118.4(15) . 6
O9 K11 W14 30.2(6) 6 6
K10 K11 W14 69.9(11) 6 6
O4 K11 W14 29.3(5) 6 6
O109 K11 W14 101.4(17) 6 6
O25 K11 W14 74.4(8) 6 6
O30 K11 W14 64.2(8) 6 6
O100 K11 W11 90(2) . 6
O101 K11 W11 75.8(14) . 6
O54 K11 W11 105.0(14) . 6
O9 K11 W11 73.9(9) 6 6
K10 K11 W11 124.7(13) 6 6
O4 K11 W11 26.3(5) 6 6
O109 K11 W11 144.3(17) 6 6
O25 K11 W11 28.2(5) 6 6
O30 K11 W11 61.3(8) 6 6
W14 K11 W11 55.4(5) 6 6
O100 K11 W15 130(2) . 6
O101 K11 W15 126.8(16) . 6
O54 K11 W15 68.0(10) . 6
O9 K11 W15 24.8(6) 6 6
K10 K11 W15 77.0(13) 6 6
O4 K11 W15 62.7(9) 6 6
O109 K11 W15 68.8(13) 6 6
O25 K11 W15 70.0(9) 6 6
O30 K11 W15 27.0(5) 6 6
W14 K11 W15 51.1(6) 6 6
W11 K11 W15 75.7(7) 6 6
O38 K12 O51 70.2(9) 4 4
O38 K12 O69 123.3(13) 4 .
O51 K12 O69 165.8(12) 4 .
O38 K12 K5 66.7(10) 4 4
O51 K12 K5 88.5(11) 4 4
O69 K12 K5 93.6(13) . 4
O38 K12 O63 134.1(12) 4 4
O51 K12 O63 64.1(9) 4 4
O69 K12 O63 102.0(11) . 4
K5 K12 O63 107.2(11) 4 4
O38 K12 O71 128.1(14) 4 4
O51 K12 O71 90.3(10) 4 4
O69 K12 O71 78.0(11) . 4
K5 K12 O71 65.2(10) 4 4
O63 K12 O71 50.6(8) 4 4
O38 K12 O65 76.4(10) 4 .
O51 K12 O65 137.8(13) 4 .
O69 K12 O65 51.3(11) . .
K5 K12 O65 54.3(10) 4 .
O63 K12 O65 139.4(11) 4 .
O71 K12 O65 90.6(11) 4 .
O38 K12 O73 97.3(9) 4 .
O51 K12 O73 143.3(12) 4 .
O69 K12 O73 45.3(9) . .
K5 K12 O73 119.0(11) 4 .
O63 K12 O73 121.7(11) 4 .
O71 K12 O73 122.2(9) 4 .
O65 K12 O73 64.8(9) . .
O38 K12 K5' 81.6(10) 4 4
O51 K12 K5' 83.7(10) 4 4
O69 K12 K5' 93.9(12) . 4
K5 K12 K5' 18.1(5) 4 4
O63 K12 K5' 89.5(10) 4 4
O71 K12 K5' 47.9(9) 4 4
O65 K12 K5' 66.3(9) . 4
O73 K12 K5' 129.8(11) . 4
O38 K12 K9 103.2(11) 4 4
O51 K12 K9 93.1(11) 4 4
O69 K12 K9 87.7(13) . 4
K5 K12 K9 168.6(10) 4 4
O63 K12 K9 83.5(11) 4 4
O71 K12 K9 126.1(11) 4 4
O65 K12 K9 119.5(12) . 4
O73 K12 K9 55.2(10) . 4
K5' K12 K9 173.0(11) 4 4
O38 K12 W2 126.9(11) 4 4
O51 K12 W2 69.2(7) 4 4
O69 K12 W2 97.4(9) . 4
K5 K12 W2 79.5(8) 4 4
O63 K12 W2 28.6(6) 4 4
O71 K12 W2 25.2(6) 4 4
O65 K12 W2 115.4(9) . 4
O73 K12 W2 135.3(7) . 4
K5' K12 W2 61.4(7) 4 4
K9 K12 W2 111.6(9) 4 4
O38 K12 W22 106.1(10) 4 .
O51 K12 W22 151.3(12) 4 .
O69 K12 W22 28.7(8) . .
K5 K12 W22 65.0(8) 4 .
O63 K12 W22 111.8(8) 4 .
O71 K12 W22 69.3(8) 4 .
O65 K12 W22 29.9(6) . .
O73 K12 W22 64.6(6) . .
K5' K12 W22 67.6(7) 4 .
K9 K12 W22 115.1(10) 4 .
W2 K12 W22 94.1(5) 4 .
O108 K13 O115 134(4) . .
O108 K13 O103 150(3) . .
O115 K13 O103 64(3) . .
O108 K13 O47 84(3) . 6
O115 K13 O47 78(3) . 6
O103 K13 O47 125(2) . 6
O108 K13 O34 93(3) . 2
O115 K13 O34 132(3) . 2
O103 K13 O34 70.1(17) . 2
O47 K13 O34 120.8(12) 6 2
O108 K13 O42 82(3) . 6_545
O115 K13 O42 71(3) . 6_545
O103 K13 O42 84.9(18) . 6_545
O47 K13 O42 120.0(13) 6 6_545
O34 K13 O42 117.9(11) 2 6_545
O108 K13 K7 78(3) . 5
O115 K13 K7 129(3) . 5
O103 K13 K7 110.0(18) . 5
O47 K13 K7 64.8(8) 6 5
O34 K13 K7 57.0(8) 2 5
O42 K13 K7 158.3(16) 6_545 5
O108 K13 O40 65(2) . 2
O115 K13 O40 131(3) . 2
O103 K13 O40 84.9(16) . 2
O47 K13 O40 147.5(16) 6 2
O34 K13 O40 53.6(8) 2 2
O42 K13 O40 68.8(8) 6_545 2
K7 K13 O40 96.1(10) 5 2
O108 K13 O60 137(3) . 5
O115 K13 O60 69(3) . 5
O103 K13 O60 66.7(17) . 5
O47 K13 O60 63.7(10) 6 5
O34 K13 O60 80.9(11) 2 5
O42 K13 O60 138.7(16) 6_545 5
K7 K13 O60 62.9(8) 5 5
O40 K13 O60 132.9(13) 2 5
O108 K13 W9 77(3) . 2
O115 K13 W9 141(3) . 2
O103 K13 W9 77.8(16) . 2
O47 K13 W9 136.0(12) 6 2
O34 K13 W9 24.5(5) 2 2
O42 K13 W9 96.6(8) 6_545 2
K7 K13 W9 72.3(7) 5 2
O40 K13 W9 29.3(5) 2 2
O60 K13 W9 105.3(10) 5 2
O108 K13 K2 106(2) . 5_545
O115 K13 K2 86(3) . 5_545
O103 K13 K2 45.7(14) . 5_545
O47 K13 K2 164.8(14) 6 5_545
O34 K13 K2 70.6(8) 2 5_545
O42 K13 K2 52.7(7) 6_545 5_545
K7 K13 K2 127.5(10) 5 5_545
O40 K13 K2 46.6(5) 2 5_545
O60 K13 K2 111.8(12) 5 5_545
W9 K13 K2 58.5(5) 2 5_545
O108 K13 K7 3(2) . .
O115 K13 K7 136(3) . .
O103 K13 K7 147.0(16) . .
O47 K13 K7 87.2(11) 6 .
O34 K13 K7 90.4(10) 2 .
O42 K13 K7 81.2(9) 6_545 .
K7 K13 K7 77.9(9) 5 .
O40 K13 K7 62.2(7) 2 .
O60 K13 K7 138.1(11) 5 .
W9 K13 K7 74.3(6) 2 .
K2 K13 K7 103.4(7) 5_545 .
O96 K14 O22 95.2(13) 7 4
O96 K14 O55 66.5(13) 7 4
O22 K14 O55 52.0(8) 4 4
O96 K14 O26 145.3(15) 7 4
O22 K14 O26 50.9(7) 4 4
O55 K14 O26 83.9(10) 4 4
O96 K14 O29 113.2(17) 7 4
O22 K14 O29 61.7(9) 4 4
O55 K14 O29 49.5(9) 4 4
O26 K14 O29 49.0(8) 4 4
O96 K14 O58 109.6(15) 7 .
O22 K14 O58 141.6(15) 4 .
O55 K14 O58 165.8(15) 4 .
O26 K14 O58 103.3(11) 4 .
O29 K14 O58 127.2(12) 4 .
O96 K14 O72 92.0(14) 7 .
O22 K14 O72 161.8(17) 4 .
O55 K14 O72 117.0(15) 4 .
O26 K14 O72 118.4(12) 4 .
O29 K14 O72 100.0(14) 4 .
O58 K14 O72 48.8(9) . .
O96 K14 O61 138.2(15) 7 .
O22 K14 O61 125.7(12) 4 .
O55 K14 O61 130.1(15) 4 .
O26 K14 O61 74.9(9) 4 .
O29 K14 O61 83.9(11) 4 .
O58 K14 O61 43.4(8) . .
O72 K14 O61 46.5(8) . .
O96 K14 W21 83.2(12) 7 .
O22 K14 W21 168.7(16) 4 .
O55 K14 W21 135.6(12) 4 .
O26 K14 W21 131.5(10) 4 .
O29 K14 W21 129.2(12) 4 .
O58 K14 W21 32.1(5) . .
O72 K14 W21 29.4(7) . .
O61 K14 W21 58.4(7) . .
O96 K14 W18 70.2(12) 7 4
O22 K14 W18 28.8(5) 4 4
O55 K14 W18 28.0(5) 4 4
O26 K14 W18 75.2(7) 4 4
O29 K14 W18 62.7(7) 4 4
O58 K14 W18 165.7(15) . 4
O72 K14 W18 144.5(15) . 4
O61 K14 W18 145.0(12) . 4
W21 K14 W18 153.1(9) . 4
O96 K14 W15 121.2(13) 7 4
O22 K14 W15 27.8(5) 4 4
O55 K14 W15 76.0(7) 4 4
O26 K14 W15 28.5(5) 4 4
O29 K14 W15 63.5(7) 4 4
O58 K14 W15 116.1(11) . 4
O72 K14 W15 146.3(11) . 4
O61 K14 W15 100.6(9) . 4
W21 K14 W15 148.2(11) . 4
W18 K14 W15 56.5(4) 4 4
O96 K14 W19 114.8(13) 7 .
O22 K14 W19 137.1(12) 4 .
O55 K14 W19 111.6(13) 4 .
O26 K14 W19 92.1(9) 4 .
O29 K14 W19 78.0(9) 4 .
O58 K14 W19 56.6(6) . .
O72 K14 W19 26.8(7) . .
O61 K14 W19 28.5(5) . .
W21 K14 W19 52.3(4) . .
W18 K14 W19 137.2(12) 4 .
W15 K14 W19 120.6(8) 4 .
O114 K15 O99 133(3) . .
O114 K15 K15 140(3) . 7
O99 K15 K15 82(3) . 7
O114 K15 O43 69.9(19) . 6
O99 K15 O43 64.2(17) . 6
K15 K15 O43 132(2) 7 6
O114 K15 O58 114(2) . .
O99 K15 O58 75.2(18) . .
K15 K15 O58 91.8(19) 7 .
O43 K15 O58 108.7(16) 6 .
O114 K15 O70 62.7(19) . 7
O99 K15 O70 117.8(19) . 7
K15 K15 O70 85(2) 7 7
O43 K15 O70 83.7(13) 6 7
O58 K15 O70 165.6(19) . 7
O114 K15 O82 61.1(17) . .
O99 K15 O82 117.5(19) . .
K15 K15 O82 128(2) 7 .
O43 K15 O82 98.3(13) 6 .
O58 K15 O82 53.6(9) . .
O70 K15 O82 118.8(17) 7 .
O114 K15 W21 82.0(17) . .
O99 K15 W21 92.7(17) . .
K15 K15 W21 121.8(19) 7 .
O43 K15 W21 93.1(11) 6 .
O58 K15 W21 32.4(6) . .
O70 K15 W21 143.5(16) 7 .
O82 K15 W21 25.6(6) . .
O114 K15 K14 98(2) . .
O99 K15 K14 118.3(19) . .
K15 K15 K14 73.9(15) 7 .
O43 K15 K14 151.0(14) 6 .
O58 K15 K14 50.8(9) . .
O70 K15 K14 114.9(16) 7 .
O82 K15 K14 53.8(9) . .
W21 K15 K14 58.5(7) . .
O114 K15 K14 111.0(19) . 7
O99 K15 K14 56.5(15) . 7
K15 K15 K14 67.7(15) 7 7
O43 K15 K14 66.1(10) 6 7
O58 K15 K14 129.0(16) . 7
O70 K15 K14 62.1(10) 7 7
O82 K15 K14 164.3(13) . 7
W21 K15 K14 147.6(14) . 7
K14 K15 K14 141.5(11) . 7
O114 K15 K6 57.2(19) . 7
O99 K15 K6 166.6(19) . 7
K15 K15 K6 86(2) 7 7
O43 K15 K6 123.5(15) 6 7
O58 K15 K6 109.3(12) . 7
O70 K15 K6 56.6(12) 7 7
O82 K15 K6 73.7(11) . 7
W21 K15 K6 97.5(10) . 7
K14 K15 K6 61.1(8) . 7
K14 K15 K6 114.6(10) 7 7
O114 K15 K6 154(2) . .
O99 K15 K6 21.5(14) . .
K15 K15 K6 60.3(19) 7 .
O43 K15 K6 84.1(12) 6 .
O58 K15 K6 74.3(11) . .
O70 K15 K6 115.2(12) 7 .
O82 K15 K6 125.8(13) . .
W21 K15 K6 100.5(10) . .
K14 K15 K6 105.4(10) . .
K14 K15 K6 54.9(7) 7 .
K6 K15 K6 146.1(9) 7 .
O78 P1 O78' 71(3) . .
O78 P1 O77 115(2) . .
O78' P1 O77 64(3) . .
O78 P1 O77' 69(2) . .
O78' P1 O77' 118(3) . .
O77 P1 O77' 176(2) . .
O78 P1 O79' 165(2) . .
O78' P1 O79' 122(3) . .
O77 P1 O79' 68(2) . .
O77' P1 O79' 108(3) . .
O78 P1 O79 110(2) . .
O78' P1 O79 75(3) . .
O77 P1 O79 101(2) . .
O77' P1 O79 77(2) . .
O79' P1 O79 83(2) . .
O78 P1 O76 116(2) . .
O78' P1 O76 174(3) . .
O77 P1 O76 111(2) . .
O77' P1 O76 67(2) . .
O79' P1 O76 52(2) . .
O79 P1 O76 103(2) . .
O78 P1 O76' 69(2) . .
O78' P1 O76' 106(3) . .
O77 P1 O76' 81(2) . .
O77' P1 O76' 101(2) . .
O79' P1 O76' 98(2) . .
O79 P1 O76' 178(2) . .
O76 P1 O76' 77(2) . .
O5 P2 O32 111.9(11) . .
O5 P2 O14 111.7(11) . .
O32 P2 O14 110.4(11) . .
O5 P2 O33 109.8(11) . .
O32 P2 O33 105.4(12) . .
O14 P2 O33 107.4(10) . .
W8 O1 W6 158.9(12) . .
W5 O2 W11 126.3(9) . .
W5 O2 K7 126.7(8) . 2
W11 O2 K7 104.7(8) . 2
W1 O3 W8 153.5(13) . .
W1 O3 K1 100.0(8) . .
W8 O3 K1 97.8(7) . .
W11 O4 W14 152.9(11) . .
W11 O4 K11 107.3(12) . 6_556
W14 O4 K11 98.9(13) . 6_556
P2 O5 W3 129.7(12) . .
P2 O5 W1 127.2(11) . .
W3 O5 W1 92.8(7) . .
W11 O6 W6 150.3(13) . .
W9 O7 W18 150.8(11) . .
W9 O7 K2 101.7(8) . 6_546
W18 O7 K2 105.9(9) . 6_546
W2 O8 W16 134.9(13) . .
W15 O9 W14 127.9(12) . .
W15 O9 K11 112.2(12) . 6_556
W14 O9 K11 99.4(11) . 6_556
W15 O9 K10 129.3(13) . .
W14 O9 K10 102.1(11) . .
K11 O9 K10 59.8(14) 6_556 .
W12 O10 W24 135.1(16) . .
W12 O10 K7 111.5(13) . .
W24 O10 K7 113.4(12) . .
W13 O11 W8 149.2(14) . .
W8 O12 W6 142.3(12) . 2
W8 O12 K1 109.2(9) . .
W6 O12 K1 108.2(9) 2 .
W6 O13 W7 164.8(14) 2 .
P2 O14 W11 124.0(10) . .
P2 O14 W5 125.4(11) . .
W11 O14 W5 89.4(7) . .
P2 O14 W9 127.1(11) . .
W11 O14 W9 90.3(6) . .
W5 O14 W9 89.2(5) . .
W4 O15 W3 152.8(11) . .
W5 O16 K2 108.6(10) . 2
W5 O16 K3 150.6(12) . 2
K2 O16 K3 92.7(7) 2 2
W18 O17 W4 126.2(9) . .
W18 O17 K3 101.7(9) . 6_546
W4 O17 K3 124.2(10) . 6_546
W18 O17 K2 101.4(8) . 6_546
W4 O17 K2 104.1(9) . 6_546
K3 O17 K2 90.8(6) 6_546 6_546
W6 O18 K8 159.4(16) . 2
W3 O19 W6 149.2(11) . .
W3 O19 K1 101.1(9) . 2
W6 O19 K1 100.5(8) . 2
W5 O20 W3 158.0(13) . .
W14 O21 W8 148.2(12) . .
W15 O22 W18 150.8(11) . .
W15 O22 K14 105.0(10) . 4_545
W18 O22 K14 102.6(10) . 4_545
W7 O23 K3 118.6(10) . .
W7 O23 K7 136.8(10) . .
K3 O23 K7 104.1(8) . .
W14 O24 W20 124.9(11) . .
W9 O25 W11 126.7(10) . .
W9 O25 K11 109.3(12) . 6_556
W11 O25 K11 97.0(9) . 6_556
W20 O26 W15 127.8(13) . .
W20 O26 K14 106.7(12) . 4_545
W15 O26 K14 101.2(10) . 4_545
W5 O27 W4 145.9(11) . .
W5 O27 K2 103.2(8) . 6_546
W4 O27 K2 107.3(9) . 6_546
W5 O27 K2 94.1(9) . 2
W4 O27 K2 98.7(8) . 2
K2 O27 K2 94.0(7) 6_546 2
W16 O28 W7 152.7(15) . .
W20 O29 W10 145.2(14) . .
W20 O29 K14 105.3(11) . 4_545
W10 O29 K14 108.5(11) . 4_545
W15 O30 W9 149.5(12) . .
W15 O30 K11 99.1(12) . 6_556
W9 O30 K11 108.7(13) . 6_556
W10 O31 K10 154.0(16) . 1_545
P2 O32 W20 128.2(11) . .
P2 O32 W14 123.3(12) . .
W20 O32 W14 90.2(6) . .
P2 O32 W15 125.6(10) . .
W20 O32 W15 89.0(7) . .
W14 O32 W15 88.8(6) . .
P2 O33 W18 128.9(11) . .
P2 O33 W10 123.3(11) . .
W18 O33 W10 91.7(7) . .
P2 O33 W4 121.3(11) . .
W18 O33 W4 91.2(7) . .
W10 O33 W4 89.9(6) . .
W9 O34 K13 113.9(12) . 2
W9 O34 K7 128.1(12) . 6_556
K13 O34 K7 68.8(8) 2 6_556
W10 O35 W1 153.8(14) . .
W13 O36 W7 157.5(12) . .
W13 O36 K1 102.0(9) . .
W7 O36 K1 98.4(8) . .
W3 O37 K1 103.5(9) . 2
W20 O38 K12 148.1(14) . 4_545
W20 O38 K5 133.6(14) . .
K12 O38 K5 62.6(11) 4_545 .
W8 O39 K8 153.0(13) . .
W9 O40 W5 125.2(10) . .
W9 O40 K2 103.0(8) . 6_546
W5 O40 K2 104.9(8) . 6_546
W9 O40 K13 94.3(9) . 2
W5 O40 K13 136.9(11) . 2
K2 O40 K13 78.5(9) 6_546 2
W14 O41 K10 104.9(13) . .
W4 O42 K13 149.5(13) . 6_546
W4 O42 K2 104.5(11) . 2
K13 O42 K2 79.3(9) 6_546 2
W15 O43 K15 147.2(15) . 6_556
W2 O44 W13 166.9(16) . .
W2 O44 K5' 88.7(11) . .
W13 O44 K5' 94.3(10) . .
W22 O45 K9 148.6(19) . .
W22 O45 K5' 119.3(13) . 4
K9 O45 K5' 87.4(14) . 4
W22 O45 K5 101.0(11) . 4
K9 O45 K5 102.6(13) . 4
K5' O45 K5 19.3(6) 4 4
W1 O46 K1 105.2(11) . .
W11 O47 K13 146.4(16) . 6_556
W11 O47 K7 98.6(10) . 2
K13 O47 K7 63.9(8) 6_556 2
W10 O48 W4 124.8(12) . .
W7 O49 K1 107.0(10) . .
W18 O50 K6 146.9(13) . 6_556
W18 O50 K3 97.6(10) . 6_546
K6 O50 K3 108.8(9) 6_556 6_546
W13 O51 K12 123.1(11) . 4_545
W1 O52 W20 156.6(11) . .
W1 O53 W3 123.6(13) . .
W24 O54 K11 165.3(16) . .
W18 O55 W10 124.3(14) . .
W18 O55 K14 101.0(12) . 4_545
W10 O55 K14 108.0(12) . 4_545
W17 O56 W13 170.0(14) . .
W12 O57 W7 154.0(14) . .
W23 O58 W21 135.5(15) . .
W23 O58 K15 124.6(15) . .
W21 O58 K15 96.7(12) . .
W23 O58 K14 107.4(14) . .
W21 O58 K14 92.4(11) . .
K15 O58 K14 82.8(13) . .
W17 O59 W12 139.5(15) . .
W17 O59 K8 106.6(13) . .
W12 O59 K8 102.0(14) . .
W12 O60 K13 134.9(17) . 5
W12 O60 K8 98.5(15) . .
K13 O60 K8 121.1(14) 5 .
W12 O60 K7 94.2(13) . .
K13 O60 K7 57.4(9) 5 .
K8 O60 K7 157.2(13) . .
W23 O61 W19 135.4(18) . .
W23 O61 K14 96.9(13) . .
W19 O61 K14 94.0(12) . .
W2 O63 W22 144.9(17) . .
W2 O63 K12 97.5(13) . 4_545
W22 O63 K12 117.6(14) . 4_545
W13 O64 K5' 123.7(15) . .
W13 O64 K5 133.7(17) . .
K5' O64 K5 20.9(7) . .
W13 O64 K1 92.3(12) . .
K5' O64 K1 131.8(11) . .
K5 O64 K1 133.1(12) . .
W19 O65 W22 145(2) . .
W19 O65 K5 112.2(17) . 4
W22 O65 K5 101.4(14) . 4
W19 O65 K12 113.9(14) . .
W22 O65 K12 92.2(11) . .
K5 O65 K12 60.2(11) 4 .
W26 O66 K5' 167(2) . 1_565
W26 O66 K5 157.0(18) . 1_565
K5' O66 K5 20.9(7) 1_565 1_565
W26 O66 K9 107.4(15) . 4
K5' O66 K9 81.3(13) 1_565 4
K5 O66 K9 94.6(13) 1_565 4
W25 O67 W24 134.8(19) . .
W16 O68 W24 151(2) . .
W16 O68 K3 87.4(12) . .
W24 O68 K3 121.1(15) . .
W26 O69 W22 131(2) . .
W26 O69 K12 116.3(18) . .
W22 O69 K12 107.4(19) . .
W23 O70 K15 126(2) . 7
W2 O71 K5' 116.2(17) . .
W2 O71 K12 101.5(13) . 4_545
K5' O71 K12 69.2(11) . 4_545
W2 O71 K5 121.9(17) . .
K5' O71 K5 13.6(9) . .
K12 O71 K5 57.1(9) 4_545 .
W19 O72 W21 136(2) . .
W19 O72 K14 101.5(15) . .
W21 O72 K14 94.6(14) . .
W26 O73 W23 146.1(18) . .
W26 O73 K9 100.8(11) . 4
W23 O73 K9 105.4(11) . 4
W26 O73 K12 97.3(10) . .
W23 O73 K12 112.3(11) . .
K9 O73 K12 67.8(14) 4 .
W26 O74 W17 136(2) . .
W25 O75 W23 145.0(19) . .
W25 O75 K6 93.8(14) . .
W23 O75 K6 110.1(15) . .
O79' O76 P1 63(3) . .
O79' O76 O77' 107(3) . .
P1 O76 O77' 55(2) . .
O79' O76 W23 71(3) . .
P1 O76 W23 133(2) . .
O77' O76 W23 142(3) . .
O79' O76 W19 148(3) . .
P1 O76 W19 123.1(18) . .
O77' O76 W19 68(2) . .
W23 O76 W19 93.5(13) . .
P1 O76' O78 46.7(16) . .
P1 O76' W16 122(2) . .
O78 O76' W16 75.4(19) . .
P1 O76' W21 119(2) . .
O78 O76' W21 134(3) . .
W16 O76' W21 103.0(18) . .
P1 O76' W24 114(2) . .
O78 O76' W24 130(3) . .
W16 O76' W24 98.3(18) . .
W21 O76' W24 95.6(16) . .
P1 O77 O78' 57(3) . .
P1 O77 O79' 57(2) . .
O78' O77 O79' 106(4) . .
P1 O77 W12 127(2) . .
O78' O77 W12 70(3) . .
O79' O77 W12 156(3) . .
P1 O77 W25 131(2) . .
O78' O77 W25 144(3) . .
O79' O77 W25 75(2) . .
W12 O77 W25 94.5(13) . .
P1 O77' O78 53(2) . .
P1 O77' O76 58(2) . .
O78 O77' O76 98(3) . .
P1 O77' W19 130(3) . .
O78 O77' W19 140(3) . .
O76 O77' W19 72(2) . .
P1 O77' W2 123(3) . .
O78 O77' W2 70(2) . .
O76 O77' W2 145(3) . .
W19 O77' W2 96.2(17) . .
P1 O78 O77' 58(2) . .
P1 O78 O78' 56(3) . .
O77' O78 O78' 100(3) . .
P1 O78 O76' 64.7(19) . .
O77' O78 O76' 93(3) . .
O78' O78 O76' 96(3) . .
P1 O78 W2 129(2) . .
O77' O78 W2 71(2) . .
O78' O78 W2 136(3) . .
O76' O78 W2 128(2) . .
P1 O78 W16 125.5(19) . .
O77' O78 W16 129(2) . .
O78' O78 W16 124(3) . .
O76' O78 W16 61.1(17) . .
W2 O78 W16 89.8(11) . .
P1 O78' O77 58(3) . .
P1 O78' O78 53(3) . .
O77 O78' O78 98(4) . .
P1 O78' O79 55(3) . .
O77 O78' O79 86(4) . .
O78 O78' O79 88(4) . .
P1 O78' W12 130(4) . .
O77 O78' W12 72(3) . .
O78 O78' W12 137(4) . .
O79 O78' W12 131(4) . .
P1 O79 O78' 51(3) . .
P1 O79 W26 127(2) . .
O78' O79 W26 134(3) . .
P1 O79 W17 122(2) . .
O78' O79 W17 72(3) . .
W26 O79 W17 93.9(14) . .
P1 O79 W22 122(2) . .
O78' O79 W22 133(3) . .
W26 O79 W22 89.7(14) . .
W17 O79 W22 91.4(14) . .
O76 O79' P1 65(3) . .
O76 O79' O77 111(4) . .
P1 O79' O77 55(2) . .
O76 O79' W23 75(3) . .
P1 O79' W23 140(3) . .
O77 O79' W23 154(3) . .
W21 O80 W24 146(2) . .
W25 O81 K6 112.6(17) . .
W21 O82 K15 91.6(15) . .
W17 O83 K8 100.0(14) . .
W25 O84 W12 142.0(18) . .
W21 O85 W16 147(2) . .
W16 O86 K3 106.5(17) . .
W16 O86 K6 147(2) . 1_545
K3 O86 K6 106.0(12) . 1_545
W26 O87 W25 154(2) . .
W22 O88 W17 138(2) . .
W19 O89 W2 141(2) . .
K1 O90 K1 179.7(9) . 2
O102 O94 K2 160(3) . .
O102 O94 K3 76(2) . .
K2 O94 K3 102.4(13) . .
K6 O96 K14 98.1(17) . 7
K5 O98 K5' 16.1(12) . .
K15 O99 K6 139(3) . .
K11 O100 K7 120(3) . .
K11 O100 K3 111(3) . .
K7 O100 K3 95.5(19) . .
O94 O102 K3 69(2) . .
O94 O102 K6 134(3) . 1_545
K3 O102 K6 108.4(16) . 1_545
K13 O103 K2 97(2) . 5_545
K8 O106 K8 166(3) . 2
K9 O107 K6 137(3) 4 .
K13 O108 K7 75(3) . 5
K13 O108 K7 176(3) . .
K7 O108 K7 105.1(16) 5 .
K10 O109 K11 61(2) . 6_556
K9 O111 K10 118(3) . .

loop_
_geom_bond_atom_site_label_1
_geom_bond_atom_site_label_2
_geom_bond_distance
_geom_bond_site_symmetry_2
W1 O46 1.68(2) .
W1 O3 1.75(2) .
W1 O52 1.89(2) .
W1 O53 1.90(3) .
W1 O35 2.08(3) .
W1 O5 2.359(19) .
W1 K1 3.716(9) .
W2 O71 1.69(3) .
W2 O44 1.83(3) .
W2 O8 1.87(3) .
W2 O63 1.87(3) .
W2 O89 2.02(4) .
W2 O78 2.45(4) .
W2 O77' 2.46(4) .
W2 K5' 3.72(2) .
W2 K12 3.88(2) 4_545
W3 O37 1.70(2) .
W3 O19 1.79(2) .
W3 O20 1.91(2) .
W3 O53 1.95(3) .
W3 O15 2.05(2) .
W3 O5 2.33(2) .
W3 K1 3.682(10) 2
W4 O42 1.67(2) .
W4 O15 1.83(2) .
W4 O27 1.92(2) .
W4 O17 1.94(2) .
W4 O48 1.95(2) .
W4 O33 2.43(2) .
W4 K2 3.873(14) 2
W4 K2 3.959(13) 6_546
W5 O16 1.677(19) .
W5 O20 1.87(2) .
W5 O2 1.911(19) .
W5 O27 1.91(2) .
W5 O40 1.973(19) .
W5 O14 2.430(19) .
W5 K2 3.743(12) 2
W5 K2 3.853(14) 6_546
W6 O18 1.74(2) .
W6 O13 1.86(2) 2
W6 O12 1.90(2) 2
W6 O1 1.91(2) .
W6 O6 1.92(2) .
W6 O19 2.222(19) .
W6 K1 3.955(9) 2
W7 O49 1.72(2) .
W7 O23 1.78(2) .
W7 O13 1.90(2) .
W7 O28 1.94(3) .
W7 O57 2.14(2) .
W7 O36 2.17(2) .
W7 K1 3.896(9) .
W7 K3 3.911(13) .
W8 O39 1.67(2) .
W8 O1 1.88(2) .
W8 O12 1.90(2) .
W8 O11 1.94(3) .
W8 O21 1.99(2) .
W8 O3 2.25(2) .
W8 K1 3.979(10) .
W9 O34 1.74(2) .
W9 O40 1.88(2) .
W9 O7 1.90(2) .
W9 O25 1.92(2) .
W9 O30 1.92(2) .
W9 O14 2.442(18) .
W9 K2 3.745(13) 6_546
W9 K13 3.83(3) 2
W10 O31 1.66(2) .
W10 O35 1.80(3) .
W10 O48 1.91(2) .
W10 O29 1.94(2) .
W10 O55 2.00(2) .
W10 O33 2.401(19) .
W11 O47 1.70(2) .
W11 O6 1.88(2) .
W11 O4 1.889(18) .
W11 O2 1.912(17) .
W11 O25 1.94(2) .
W11 O14 2.42(2) .
W11 K7 3.856(15) 2
W11 K11 4.07(4) 6_556
W12 O60 1.66(4) .
W12 O57 1.74(2) .
W12 O10 1.90(3) .
W12 O59 1.95(3) .
W12 O84 1.99(3) .
W12 O78' 2.39(8) .
W12 O77 2.42(4) .
W12 K7 3.863(17) .
W12 K8 3.92(4) .
W13 O64 1.72(3) .
W13 O36 1.77(2) .
W13 O11 1.86(2) .
W13 O44 1.93(3) .
W13 O56 2.11(2) .
W13 O51 2.14(2) .
W13 K1 3.724(10) .
W13 K5' 3.92(2) .
W14 O41 1.75(2) .
W14 O21 1.84(2) .
W14 O24 1.90(2) .
W14 O4 1.919(18) .
W14 O9 1.98(2) .
W14 O32 2.45(2) .
W14 K11 3.88(4) 6_556
W14 K10 4.04(4) .
W15 O43 1.66(2) .
W15 O9 1.87(2) .
W15 O30 1.89(2) .
W15 O22 1.91(2) .
W15 O26 1.92(2) .
W15 O32 2.49(2) .
W15 K14 3.95(3) 4_545
W15 K11 4.11(5) 6_556
W16 O86 1.60(3) .
W16 O28 1.83(3) .
W16 O68 1.86(3) .
W16 O8 1.93(3) .
W16 O85 1.98(4) .
W16 O76' 2.28(4) .
W16 O78 2.52(3) .
W16 K3 3.811(15) .
W17 O83 1.69(3) .
W17 O56 1.74(2) .
W17 O59 1.85(3) .
W17 O88 1.94(4) .
W17 O74 1.96(3) .
W17 O79 2.44(4) .
W17 K8 3.96(4) .
W18 O50 1.68(3) .
W18 O55 1.87(2) .
W18 O17 1.90(2) .
W18 O22 1.93(2) .
W18 O7 1.933(19) .
W18 O33 2.36(2) .
W18 K3 3.763(13) 6_546
W18 K2 3.872(13) 6_546
W18 K14 3.91(3) 4_545
W19 O62 1.70(3) .
W19 O65 1.81(3) .
W19 O89 1.83(4) .
W19 O72 1.87(3) .
W19 O61 1.94(3) .
W19 O77' 2.42(5) .
W19 O76 2.48(4) .
W19 K5 4.00(3) 4
W19 K14 4.05(3) .
W20 O38 1.69(3) .
W20 O26 1.88(2) .
W20 O29 1.89(2) .
W20 O52 1.89(2) .
W20 O24 1.96(2) .
W20 O32 2.382(19) .
W20 K14 4.06(3) 4_545
W21 O82 1.66(3) .
W21 O80 1.79(4) .
W21 O85 1.80(4) .
W21 O72 1.92(4) .
W21 O58 2.07(3) .
W21 O76' 2.35(5) .
W21 K15 3.84(4) .
W21 K14 3.90(3) .
W22 O45 1.69(2) .
W22 O88 1.83(4) .
W22 O63 1.90(3) .
W22 O65 1.95(3) .
W22 O69 1.96(4) .
W22 O79 2.48(4) .
W22 K5 3.84(3) 4
W22 K12 3.90(3) .
W22 K5' 4.05(2) 4
W23 O70 1.71(4) .
W23 O58 1.74(3) .
W23 O61 1.86(3) .
W23 O73 1.916(13) .
W23 O75 1.94(4) .
W23 O79' 2.28(5) .
W23 O76 2.33(3) .
W23 K14 4.09(3) .
W24 O54 1.69(3) .
W24 O68 1.86(3) .
W24 O10 1.91(3) .
W24 O80 1.95(4) .
W24 O67 2.06(3) .
W24 O76' 2.48(5) .
W24 K7 3.906(16) .
W25 O81 1.63(3) .
W25 O67 1.71(3) .
W25 O84 1.78(3) .
W25 O75 1.86(4) .
W25 O87 2.02(4) .
W25 O77 2.43(3) .
W25 K6 3.87(2) .
W26 O66 1.68(3) .
W26 O87 1.72(4) .
W26 O69 1.85(4) .
W26 O74 1.88(4) .
W26 O73 1.882(14) .
W26 O79 2.43(4) .
W26 K12 4.01(3) .
W26 K9 4.04(4) 4
K1 O105 2.72(5) .
K1 O37 2.89(3) 2
K1 O19 2.89(2) 2
K1 O46 2.90(3) .
K1 O12 2.92(2) .
K1 O36 2.93(2) .
K1 O3 2.99(2) .
K1 O49 3.03(2) .
K1 O64 3.24(3) .
K1 O90 3.284(10) .
K1 W3 3.682(10) 2
K2 O94 2.57(4) .
K2 O103 2.76(6) 5_545
K2 O40 2.84(2) 6_545
K2 O16 2.85(2) 2
K2 O7 2.87(2) 6_545
K2 O27 2.94(2) 6_545
K2 O17 3.02(2) 6_545
K2 O27 3.08(3) 2
K2 O42 3.10(3) 2
K2 W5 3.743(12) 2
K2 W9 3.745(12) 6_545
K2 K13 3.83(3) 5_545
K3 O23 2.73(2) .
K3 O95 2.74(4) .
K3 O94 2.82(4) .
K3 O17 2.88(2) 6_545
K3 O102 2.93(5) .
K3 O16 2.95(3) 2
K3 O86 3.04(4) .
K3 O100 3.04(7) .
K3 O50 3.15(3) 6_545
K3 O68 3.41(4) .
K3 W18 3.763(13) 6_545
K5' K5 1.04(3) .
K5' O71 2.65(4) .
K5' O66 2.66(4) 1_545
K5' O98 2.70(6) .
K5' O64 2.70(4) .
K5' O45 2.95(3) 4_545
K5' O91 2.98(5) .
K5' O44 3.27(3) .
K5' K12 3.34(4) 4_545
K5' K9 3.84(5) 4_545
K5 O98 1.87(6) .
K5 O66 2.91(4) 1_545
K5 O64 2.91(5) .
K5 O65 2.95(5) 4_545
K5 O45 3.14(4) 4_545
K5 K12 3.15(5) 4_545
K5 O38 3.26(4) .
K5 O71 3.41(5) .
K5 W22 3.84(3) 4_545
K5 W19 4.00(3) 4_545
K5 K9 4.50(5) 4_545
K6 O107 2.73(6) .
K6 O99 2.74(6) .
K6 O96 2.76(5) .
K6 O50 2.88(4) 6
K6 O81 2.94(4) .
K6 O86 3.11(4) 1_565
K6 O102 3.13(6) 1_565
K6 O75 3.27(4) .
K6 K14 4.28(4) 7
K6 K15 4.30(6) 7
K6 K9 4.64(6) 4
K7 O10 2.74(3) .
K7 O23 2.81(3) .
K7 O100 2.85(7) .
K7 O34 2.87(3) 6
K7 O2 2.90(2) 2
K7 K13 3.19(3) 5
K7 O47 3.22(3) 2
K7 O108 3.22(6) 5
K7 O60 3.37(4) .
K7 O108 3.43(7) .
K7 W11 3.856(15) 2
K8 O106 2.53(4) .
K8 O93 2.58(6) .
K8 O18 2.80(4) 2
K8 O119 2.84(9) 1_565
K8 O39 3.02(4) .
K8 O59 3.02(4) .
K8 O97 3.14(6) .
K8 O83 3.30(5) .
K8 O60 3.31(5) .
K8 K8 5.02(7) 2
K9 O107 2.26(8) 4_545
K9 O45 2.61(5) .
K9 O111 2.89(8) .
K9 O66 3.21(5) 4_545
K9 O73 3.24(5) 4_545
K9 O117 3.40(8) 4
K9 K12 3.66(7) 4_545
K9 K5' 3.84(5) 4
K9 W26 4.04(4) 4_545
K9 K5 4.50(5) 4
K9 K6 4.64(6) 4_545
K9 K10 5.02(6) .
K10 O110 1.94(10) .
K10 O109 2.68(7) .
K10 O111 2.98(8) .
K10 O112 3.05(8) .
K10 K11 3.07(8) 6_556
K10 O31 3.11(4) 1_565
K10 O9 3.13(5) .
K10 O41 3.21(5) .
K10 O92 3.27(7) .
K11 O100 2.62(9) .
K11 O101 2.74(7) .
K11 O54 2.95(5) .
K11 O9 3.03(5) 6
K11 K10 3.07(8) 6
K11 O4 3.09(4) 6
K11 O109 3.30(8) 6
K11 O25 3.35(5) 6
K11 O30 3.37(5) 6
K11 W14 3.88(4) 6
K11 W11 4.07(4) 6
K11 W15 4.11(5) 6
K12 O38 2.75(3) 4
K12 O51 2.76(3) 4
K12 O69 2.83(5) .
K12 K5 3.15(5) 4
K12 O63 3.16(4) 4
K12 O71 3.17(4) 4
K12 O65 3.30(4) .
K12 O73 3.31(4) .
K12 K5' 3.34(4) 4
K12 K9 3.66(7) 4
K12 W2 3.88(2) 4
K13 O108 1.50(7) .
K13 O115 2.00(9) .
K13 O103 2.35(7) .
K13 O47 2.77(4) 6
K13 O34 2.78(4) 2
K13 O42 2.90(3) 6_545
K13 K7 3.19(3) 5
K13 O40 3.20(3) 2
K13 O60 3.27(5) 5
K13 W9 3.83(3) 2
K13 K2 3.83(3) 5_545
K14 O96 2.90(5) 7
K14 O22 3.00(3) 4
K14 O55 3.09(4) 4
K14 O26 3.10(4) 4
K14 O29 3.13(5) 4
K14 O58 3.21(4) .
K14 O72 3.24(5) .
K14 O61 3.42(4) .
K14 W18 3.91(3) 4
K14 W15 3.95(3) 4
K15 O114 2.41(7) .
K15 O99 2.54(7) .
K15 K15 2.77(8) 7
K15 O43 2.88(4) 6
K15 O58 3.00(5) .
K15 O70 3.26(6) 7
K15 O82 3.42(5) .
K15 K14 4.27(6) 7
K15 K6 4.30(6) 7
P1 O78 1.40(3) .
P1 O78' 1.46(7) .
P1 O77 1.48(4) .
P1 O77' 1.49(5) .
P1 O79' 1.50(5) .
P1 O79 1.54(4) .
P1 O76 1.54(4) .
P1 O76' 1.74(5) .
P2 O5 1.53(2) .
P2 O32 1.54(2) .
P2 O14 1.558(19) .
P2 O33 1.61(2) .
O2 K7 2.90(2) 2
O4 K11 3.09(4) 6_556
O7 K2 2.87(2) 6_546
O9 K11 3.03(5) 6_556
O12 W6 1.90(2) 2
O13 W6 1.86(2) 2
O16 K2 2.85(2) 2
O16 K3 2.95(3) 2
O17 K3 2.88(2) 6_546
O17 K2 3.02(2) 6_546
O18 K8 2.80(4) 2
O19 K1 2.89(2) 2
O22 K14 3.00(3) 4_545
O25 K11 3.35(5) 6_556
O26 K14 3.10(4) 4_545
O27 K2 2.94(2) 6_546
O27 K2 3.08(3) 2
O29 K14 3.13(5) 4_545
O30 K11 3.37(5) 6_556
O31 K10 3.11(4) 1_545
O34 K13 2.78(4) 2
O34 K7 2.87(3) 6_556
O37 K1 2.89(3) 2
O38 K12 2.75(3) 4_545
O40 K2 2.84(2) 6_546
O40 K13 3.20(3) 2
O42 K13 2.90(3) 6_546
O42 K2 3.10(3) 2
O43 K15 2.88(4) 6_556
O45 K5' 2.95(3) 4
O45 K5 3.14(4) 4
O47 K13 2.77(4) 6_556
O47 K7 3.22(3) 2
O50 K6 2.88(4) 6_556
O50 K3 3.15(3) 6_546
O51 K12 2.76(3) 4_545
O55 K14 3.09(5) 4_545
O60 K13 3.27(5) 5
O63 K12 3.16(4) 4_545
O65 K5 2.95(5) 4
O66 K5' 2.66(4) 1_565
O66 K5 2.91(4) 1_565
O66 K9 3.21(5) 4
O70 K15 3.26(6) 7
O71 K12 3.17(4) 4_545
O73 K9 3.24(5) 4
O76 O79' 1.33(6) .
O76 O77' 1.67(6) .
O76' O78 1.80(6) .
O77 O78' 1.56(7) .
O77 O79' 1.68(6) .
O77' O78 1.64(6) .
O78 O78' 1.66(8) .
O78' O79 1.82(8) .
O86 K6 3.11(4) 1_545
O90 K1 3.284(10) 2
O94 O102 1.76(7) .
O96 K14 2.90(5) 7
O102 K6 3.13(6) 1_545
O103 K2 2.76(6) 5_545
O106 K8 2.53(4) 2
O107 K9 2.26(8) 4
O108 K7 3.22(6) 5
O109 K11 3.30(8) 6_556
O117 K9 3.40(8) 4_545
O119 K8 2.84(9) 1_545
